data_4106947
loop_
_publ_author_name
'Shunichi Fukuzumi'
'Kei Ohkubo'
'Yuki Kawashima'
'Dong Sub Kim'
'Jung Su Park'
'Atanu Jana'
'Vincent M. Lynch'
'Dongho Kim'
'Jonathan L. Sessler'

_publ_section_title
;
 Ion-Controlled On-Off Switch of Electron Transfer from Tetrathiafulvalene
 Calix[4]pyrroles to Li+@C60
;
_journal_name_full 'Journal of the American Chemical Society'
_journal_page_first 15938
_journal_page_last 15941
_journal_paper_doi 10.1021/ja207588c
_journal_volume 133
_journal_year 2011
_chemical_formula_sum 'C130 H88 Cl5 Li N4 S24'
_chemical_formula_weight 2659.68
_chemical_name_systematic
;
 ?
;
_space_group_IT_number 11
_symmetry_cell_setting monoclinic
_symmetry_space_group_name_Hall '-P 2yb'
_symmetry_space_group_name_H-M 'P 1 21/m 1'
_atom_sites_solution_hydrogens geom
_atom_sites_solution_primary direct
_atom_sites_solution_secondary difmap
_audit_creation_method SHELXL-97
_cell_angle_alpha 90.00
_cell_angle_beta 107.903(3)
_cell_angle_gamma 90.00
_cell_formula_units_Z 2
_cell_length_a 14.8753(12)
_cell_length_b 26.441(2)
_cell_length_c 15.4218(15)
_cell_measurement_reflns_used 56744
_cell_measurement_temperature 153(2)
_cell_measurement_theta_max 27.5
_cell_measurement_theta_min 3.0
_cell_volume 5772.0(9)
_computing_cell_refinement 'CrystalClear (Rigaku Inc., 2008)'
_computing_data_collection 'CrystalClear (Rigaku Inc., 2008)'
_computing_data_reduction 'CrystalClear (Rigaku Inc., 2008)'
_computing_molecular_graphics 'XP SHELXTL/PC, Siemens Analytical'
_computing_structure_refinement 'XL SHELXTL/PC, Siemens Analytical'
_computing_structure_solution
;
SIR97 - Altomare A., Burla M.C., Camalli M., Cascarano G.L., Giacovazzo C., 
Guagliardi A., Moliterni A.G.G., Polidori G.,Spagna R.
;
_diffrn_ambient_temperature 153(2)
_diffrn_measured_fraction_theta_full 0.998
_diffrn_measured_fraction_theta_max 0.998
_diffrn_measurement_device_type 'Rigaku SCX Mini with Mercury CCD'
_diffrn_measurement_method \w-scans
_diffrn_radiation_monochromator graphite
_diffrn_radiation_source 'fine-focus sealed tube'
_diffrn_radiation_type MoK\a
_diffrn_radiation_wavelength 0.71075
_diffrn_reflns_av_R_equivalents 0.0000
_diffrn_reflns_av_sigmaI/netI 0.0695
_diffrn_reflns_limit_h_max 18
_diffrn_reflns_limit_h_min -19
_diffrn_reflns_limit_k_max 34
_diffrn_reflns_limit_k_min 0
_diffrn_reflns_limit_l_max 20
_diffrn_reflns_limit_l_min 0
_diffrn_reflns_number 13510
_diffrn_reflns_theta_full 27.49
_diffrn_reflns_theta_max 27.49
_diffrn_reflns_theta_min 3.08
_exptl_absorpt_coefficient_mu 0.616
_exptl_absorpt_correction_T_max 1.00
_exptl_absorpt_correction_T_min 0.725
_exptl_absorpt_correction_type multi-scan
_exptl_absorpt_process_details
;
Abscor. T. Higashi (2001).  The Rigaku Corporation, Tokyo, Japan.
;
_exptl_crystal_colour black
_exptl_crystal_density_diffrn 1.530
_exptl_crystal_description plates
_exptl_crystal_F_000 2736
_exptl_crystal_size_max 0.32
_exptl_crystal_size_mid 0.22
_exptl_crystal_size_min 0.11
_platon_squeeze_details
;
;
_refine_diff_density_max 0.823
_refine_diff_density_min -1.108
_refine_diff_density_rms 0.101
_refine_ls_extinction_method none
_refine_ls_goodness_of_fit_ref 1.282
_refine_ls_hydrogen_treatment constr
_refine_ls_matrix_type full
_refine_ls_number_parameters 1054
_refine_ls_number_reflns 13510
_refine_ls_number_restraints 3352
_refine_ls_restrained_S_all 1.273
_refine_ls_R_factor_all 0.1064
_refine_ls_R_factor_gt 0.0710
_refine_ls_shift/su_max 0.060
_refine_ls_shift/su_mean 0.001
_refine_ls_structure_factor_coef Fsqd
_refine_ls_weighting_details 'calc w=1/[\s^2^(Fo^2^)+(0.0967P)^2^] where P=(Fo^2^+2Fc^2^)/3'
_refine_ls_weighting_scheme calc
_refine_ls_wR_factor_gt 0.1919
_refine_ls_wR_factor_ref 0.2056
_reflns_number_gt 9280
_reflns_number_total 13510
_reflns_threshold_expression >2sigma(I)
_cod_data_source_file ja207588c_si_002.cif
_cod_data_source_block shelxl
_cod_original_formula_sum 'C130 H88 N4 Cl5 S24 Li'
_cod_database_code 4106947

loop_
_symmetry_equiv_pos_as_xyz
'x, y, z'
'-x, y+1/2, -z'
'-x, -y, -z'
'x, -y-1/2, z'

loop_
_atom_site_label
_atom_site_type_symbol
_atom_site_fract_x
_atom_site_fract_y
_atom_site_fract_z
_atom_site_U_iso_or_equiv
_atom_site_adp_type
_atom_site_occupancy
_atom_site_symmetry_multiplicity
_atom_site_calc_flag
_atom_site_refinement_flags
_atom_site_disorder_assembly
_atom_site_disorder_group
Cl1 Cl 0.24955(9) 0.2500 -0.12131(9) 0.0274(3) Uani 1 2 d S . .
S1 S 0.70796(7) 0.34870(4) -0.05564(7) 0.0255(2) Uani 1 1 d . . .
S2 S 0.61781(7) 0.42641(3) 0.03214(7) 0.0249(2) Uani 1 1 d . . .
S3 S 0.91283(7) 0.39249(4) 0.05653(8) 0.0321(3) Uani 1 1 d . . .
S4 S 0.82435(7) 0.46863(4) 0.14470(7) 0.0312(2) Uani 1 1 d . . .
S5 S 1.10371(8) 0.40140(5) 0.19647(8) 0.0425(3) Uani 1 1 d . . .
S6 S 1.00607(9) 0.48871(5) 0.29588(9) 0.0511(3) Uani 1 1 d . . .
S7 S 0.43486(7) 0.41911(4) 0.24136(7) 0.0268(2) Uani 1 1 d . . .
S8 S 0.34717(7) 0.34083(4) 0.33000(7) 0.0283(2) Uani 1 1 d . . .
S9 S 0.55742(7) 0.45935(4) 0.44085(7) 0.0299(2) Uani 1 1 d . . .
S10 S 0.47858(7) 0.37802(4) 0.52683(7) 0.0301(2) Uani 1 1 d . . .
S11 S 0.71023(12) 0.48335(6) 0.61912(10) 0.0738(5) Uani 1 1 d . B .
S12 S 0.62410(8) 0.39069(4) 0.70982(7) 0.0363(3) Uani 1 1 d . . .
N1 N 0.4468(2) 0.31264(11) -0.0687(2) 0.0209(7) Uani 1 1 d . . .
H1 H 0.3952 0.2955 -0.0831 0.025 Uiso 1 1 calc R . .
N2 N 0.3045(2) 0.31290(11) 0.0688(2) 0.0243(7) Uani 1 1 d . . .
H2 H 0.2825 0.2977 0.0173 0.029 Uiso 1 1 calc R . .
C1A C 0.5277(3) 0.29731(13) -0.0886(2) 0.0194(7) Uani 1 1 d . . .
C2A C 0.5921(3) 0.33565(13) -0.0548(3) 0.0211(8) Uani 1 1 d . . .
C3A C 0.5491(3) 0.37286(13) -0.0141(2) 0.0206(8) Uani 1 1 d . . .
C4A C 0.4581(3) 0.35826(13) -0.0235(2) 0.0201(7) Uani 1 1 d . . .
C5A C 0.3792(3) 0.38343(13) 0.0025(3) 0.0222(8) Uani 1 1 d . . .
C6A C 0.3587(3) 0.35638(13) 0.0816(3) 0.0216(8) Uani 1 1 d . . .
C7A C 0.3793(3) 0.36808(13) 0.1726(3) 0.0224(8) Uani 1 1 d . . .
C8A C 0.3375(3) 0.33138(14) 0.2147(2) 0.0217(8) Uani 1 1 d . . .
C9A C 0.2899(3) 0.29684(14) 0.1489(3) 0.0226(8) Uani 1 1 d . . .
C10A C 0.2336(4) 0.2500 0.1526(4) 0.0227(11) Uani 1 2 d S . .
C20A C 0.5316(4) 0.2500 -0.1422(4) 0.0240(11) Uani 1 2 d S . .
C21A C 0.4076(3) 0.43814(14) 0.0321(3) 0.0274(9) Uani 1 1 d . . .
H21A H 0.4633 0.4380 0.0841 0.041 Uiso 1 1 calc R . .
H21B H 0.3570 0.4545 0.0476 0.041 Uiso 1 1 calc R . .
H21C H 0.4202 0.4561 -0.0171 0.041 Uiso 1 1 calc R . .
C22A C 0.2879(3) 0.38561(15) -0.0808(3) 0.0272(9) Uani 1 1 d . . .
H22A H 0.3001 0.4047 -0.1290 0.041 Uiso 1 1 calc R . .
H22B H 0.2383 0.4016 -0.0630 0.041 Uiso 1 1 calc R . .
H22C H 0.2690 0.3519 -0.1016 0.041 Uiso 1 1 calc R . .
C23A C 0.1401(4) 0.2500 0.0738(4) 0.0293(13) Uani 1 2 d S . .
H23A H 0.1535 0.2500 0.0167 0.044 Uiso 1 2 calc SR . .
H23B H 0.1043 0.2796 0.0777 0.044 Uiso 0.50 1 calc PR . .
H23C H 0.1043 0.2204 0.0777 0.044 Uiso 0.50 1 calc PR . .
C24A C 0.2094(4) 0.2500 0.2442(4) 0.0305(13) Uani 1 2 d S . .
H24A H 0.2669 0.2500 0.2943 0.046 Uiso 1 2 calc SR . .
H24B H 0.1733 0.2204 0.2473 0.046 Uiso 0.50 1 calc PR . .
H24C H 0.1733 0.2796 0.2473 0.046 Uiso 0.50 1 calc PR . .
C27A C 0.4492(4) 0.2500 -0.2322(4) 0.0324(13) Uani 1 2 d S . .
H27A H 0.3903 0.2500 -0.2189 0.049 Uiso 1 2 calc SR . .
H27B H 0.4531 0.2204 -0.2668 0.049 Uiso 0.50 1 calc PR . .
H27C H 0.4531 0.2796 -0.2668 0.049 Uiso 0.50 1 calc PR . .
C28A C 0.6242(4) 0.2500 -0.1676(4) 0.0293(13) Uani 1 2 d S . .
H28A H 0.6772 0.2500 -0.1131 0.044 Uiso 1 2 calc SR . .
H28B H 0.6264 0.2796 -0.2028 0.044 Uiso 0.50 1 calc PR . .
H28C H 0.6264 0.2204 -0.2028 0.044 Uiso 0.50 1 calc PR . .
C29A C 0.7228(3) 0.40028(13) 0.0212(3) 0.0232(8) Uani 1 1 d . . .
C30A C 0.8074(3) 0.41793(14) 0.0665(3) 0.0261(8) Uani 1 1 d . . .
C31A C 0.9869(3) 0.42276(16) 0.1557(3) 0.0322(10) Uani 1 1 d . . .
C32A C 0.9466(3) 0.45733(16) 0.1943(3) 0.0335(10) Uani 1 1 d . . .
C33A C 1.1390(3) 0.41014(17) 0.0943(3) 0.0396(11) Uani 1 1 d . . .
H33A H 1.2033 0.3982 0.1065 0.048 Uiso 1 1 calc R . .
H33B H 1.0988 0.3894 0.0459 0.048 Uiso 1 1 calc R . .
C34A C 1.1337(3) 0.46416(17) 0.0616(3) 0.0364(10) Uani 1 1 d . . .
H34A H 1.0694 0.4762 0.0492 0.044 Uiso 1 1 calc R . .
H34B H 1.1490 0.4651 0.0048 0.044 Uiso 1 1 calc R . .
C35A C 1.2000(3) 0.49959(18) 0.1296(3) 0.0472(12) Uani 1 1 d . . .
H35A H 1.1827 0.5006 0.1846 0.071 Uiso 1 1 calc R . .
H35B H 1.1954 0.5329 0.1040 0.071 Uiso 1 1 calc R . .
H35C H 1.2637 0.4876 0.1431 0.071 Uiso 1 1 calc R . .
C36A C 0.9696(5) 0.5542(2) 0.2675(4) 0.0755(19) Uani 1 1 d D A .
H36A H 0.9012 0.5555 0.2457 0.091 Uiso 1 1 calc R . .
H36B H 0.9904 0.5744 0.3227 0.091 Uiso 1 1 calc R . .
C37A C 1.0068(6) 0.5773(2) 0.1979(5) 0.100(3) Uani 1 1 d D . .
H37C H 1.0090 0.5511 0.1555 0.120 Uiso 0.41 1 d PR A .
H37D H 0.9642 0.6029 0.1649 0.120 Uiso 0.41 1 d PR . .
H37A H 0.9772 0.5601 0.1415 0.120 Uiso 0.59 1 d PR . .
H37B H 1.0730 0.5695 0.2152 0.120 Uiso 0.59 1 d PR . .
C38A C 0.9980(8) 0.6307(4) 0.1786(8) 0.080(3) Uani 0.59 1 d PDU A 1
H38A H 1.0086 0.6492 0.2344 0.119 Uiso 0.59 1 calc PR A 1
H38B H 0.9356 0.6379 0.1388 0.119 Uiso 0.59 1 calc PR A 1
H38C H 1.0438 0.6407 0.1496 0.119 Uiso 0.59 1 calc PR A 1
C38B C 1.0988(9) 0.6006(6) 0.2295(10) 0.076(4) Uani 0.41 1 d PDU A 2
H38D H 1.1151 0.6140 0.1785 0.115 Uiso 0.41 1 calc PR A 2
H38E H 1.1448 0.5758 0.2600 0.115 Uiso 0.41 1 calc PR A 2
H38F H 1.0978 0.6274 0.2711 0.115 Uiso 0.41 1 calc PR A 2
C39A C 0.4294(3) 0.39097(14) 0.3433(3) 0.0249(8) Uani 1 1 d . . .
C40A C 0.4805(3) 0.40696(15) 0.4250(3) 0.0265(8) Uani 1 1 d . . .
C41A C 0.6165(3) 0.44612(15) 0.5558(3) 0.0311(9) Uani 1 1 d . . .
C42A C 0.5813(3) 0.40903(15) 0.5955(3) 0.0295(9) Uani 1 1 d . . .
C43A C 0.7364(3) 0.52615(17) 0.5421(4) 0.0455(12) Uani 1 1 d D . .
H43C H 0.7831 0.5486 0.5796 0.055 Uiso 0.65 1 d PR B .
H43D H 0.6801 0.5460 0.5188 0.055 Uiso 0.65 1 d PR . .
H43A H 0.7705 0.5547 0.5747 0.055 Uiso 0.35 1 d PR . .
H43B H 0.6789 0.5381 0.4991 0.055 Uiso 0.35 1 d PR . .
C44A C 0.7973(7) 0.5019(6) 0.4917(7) 0.080(4) Uani 0.65 1 d PDU B 1
H44A H 0.8499 0.4853 0.5359 0.096 Uiso 0.65 1 calc PR B 1
H44B H 0.7605 0.4759 0.4521 0.096 Uiso 0.65 1 calc PR B 1
C45A C 0.8349(9) 0.5358(6) 0.4369(8) 0.103(4) Uani 0.65 1 d PDU B 1
H45A H 0.7879 0.5605 0.4078 0.155 Uiso 0.65 1 calc PR B 1
H45B H 0.8518 0.5167 0.3913 0.155 Uiso 0.65 1 calc PR B 1
H45C H 0.8899 0.5527 0.4753 0.155 Uiso 0.65 1 calc PR B 1
C44B C 0.7688(12) 0.5071(15) 0.4647(16) 0.086(5) Uani 0.35 1 d PDU B 2
H44C H 0.7441 0.4732 0.4497 0.104 Uiso 0.35 1 calc PR B 2
H44D H 0.7401 0.5282 0.4119 0.104 Uiso 0.35 1 calc PR B 2
C45B C 0.8694(10) 0.5056(11) 0.4784(14) 0.099(6) Uani 0.35 1 d PDU B 2
H45D H 0.8987 0.5349 0.5122 0.149 Uiso 0.35 1 calc PR B 2
H45E H 0.8807 0.5053 0.4204 0.149 Uiso 0.35 1 calc PR B 2
H45F H 0.8956 0.4756 0.5117 0.149 Uiso 0.35 1 calc PR B 2
C46A C 0.5630(3) 0.43639(15) 0.7605(3) 0.0339(10) Uani 1 1 d . . .
H46A H 0.5928 0.4363 0.8260 0.041 Uiso 1 1 calc R . .
H46B H 0.5718 0.4698 0.7385 0.041 Uiso 1 1 calc R . .
C47A C 0.4587(3) 0.42741(17) 0.7414(3) 0.0406(11) Uani 1 1 d . . .
H47A H 0.4495 0.3958 0.7695 0.049 Uiso 1 1 calc R . .
H47B H 0.4292 0.4241 0.6761 0.049 Uiso 1 1 calc R . .
C48A C 0.4106(4) 0.46973(18) 0.7768(3) 0.0459(12) Uani 1 1 d . . .
H48A H 0.4411 0.4741 0.8410 0.069 Uiso 1 1 calc R . .
H48B H 0.3454 0.4613 0.7664 0.069 Uiso 1 1 calc R . .
H48C H 0.4150 0.5006 0.7455 0.069 Uiso 1 1 calc R . .
Li1 Li 0.725(3) 0.2311(16) 0.318(3) 0.179(19) Uiso 0.50 1 d P C -1
C1 C 1.0293(8) 0.2320(4) 0.5197(9) 0.067(4) Uani 0.50 1 d PDU C -1
C2 C 1.0395(11) 0.2777(5) 0.4742(9) 0.080(5) Uani 0.50 1 d PDU C -1
C3 C 0.9943(8) 0.3244(5) 0.4834(8) 0.066(4) Uani 0.50 1 d PDU C -1
C4 C 0.9448(8) 0.3249(5) 0.5497(8) 0.070(4) Uani 0.50 1 d PDU C -1
C5 C 0.9335(8) 0.2802(4) 0.5978(9) 0.070(4) Uani 0.50 1 d PDU C -1
C6 C 0.9752(9) 0.2333(3) 0.5817(8) 0.080(5) Uani 0.50 1 d PDU C -1
C7 C 1.0232(10) 0.1938(5) 0.4518(8) 0.066(4) Uani 0.50 1 d PDU C -1
C8 C 1.0219(9) 0.2120(3) 0.3641(8) 0.051(3) Uani 0.50 1 d PDU C -1
C9 C 1.0341(10) 0.2651(3) 0.3822(8) 0.059(4) Uani 0.50 1 d PDU C -1
C10 C 0.9911(11) 0.2982(5) 0.3089(8) 0.050(4) Uani 0.50 1 d PDU C -1
C11 C 0.9461(8) 0.3437(4) 0.3236(7) 0.057(3) Uani 0.50 1 d PDU C -1
C12 C 0.9469(8) 0.3585(5) 0.4123(8) 0.058(4) Uani 0.50 1 d PDU C -1
C13 C 0.8648(8) 0.3778(4) 0.4298(8) 0.045(3) Uani 0.50 1 d PDU C -1
C14 C 0.8649(7) 0.3579(4) 0.5153(7) 0.043(3) Uani 0.50 1 d PDU C -1
C15 C 0.7780(6) 0.3448(3) 0.5307(6) 0.035(2) Uani 0.50 1 d PDU C -1
C16 C 0.7697(8) 0.2995(4) 0.5779(8) 0.043(3) Uani 0.50 1 d PDU C -1
C17 C 0.8462(9) 0.2657(3) 0.6110(11) 0.072(5) Uani 0.50 1 d PDU C -1
C18 C 0.8289(7) 0.2124(4) 0.5997(8) 0.045(3) Uani 0.50 1 d PDU C -1
C19 C 0.9117(8) 0.1929(4) 0.5822(10) 0.078(4) Uani 0.50 1 d PDU C -1
C20 C 0.9091(10) 0.1529(5) 0.5190(10) 0.072(5) Uani 0.50 1 d PDU C -1
C21 C 0.9601(13) 0.1520(6) 0.4540(12) 0.076(5) Uani 0.50 1 d PDU C -1
C22 C 0.8978(10) 0.1302(4) 0.3648(9) 0.056(3) Uani 0.50 1 d PU C -1
C23 C 0.9002(7) 0.1517(4) 0.2851(8) 0.043(3) Uani 0.50 1 d PDU C -1
C24 C 0.9633(9) 0.1927(5) 0.2849(10) 0.042(3) Uani 0.50 1 d PDU C -1
C25 C 0.9121(11) 0.2248(7) 0.2119(15) 0.060(6) Uani 0.50 1 d PDU C -1
C26 C 0.9336(11) 0.2770(7) 0.2254(12) 0.042(4) Uani 0.50 1 d PDU C -1
C27 C 0.8539(7) 0.3100(5) 0.1901(10) 0.063(4) Uani 0.50 1 d PDU C -1
C28 C 0.8595(8) 0.3509(4) 0.2524(9) 0.051(4) Uani 0.50 1 d PDU C -1
C29 C 0.7748(8) 0.3698(4) 0.2649(9) 0.053(3) Uani 0.50 1 d PDU C -1
C30 C 0.7801(10) 0.3832(4) 0.3569(9) 0.038(3) Uani 0.50 1 d PU C -1
C31 C 0.6927(8) 0.3690(4) 0.3789(8) 0.048(3) Uani 0.50 1 d PU C -1
C32 C 0.6902(6) 0.3498(4) 0.4596(8) 0.038(3) Uani 0.50 1 d PDU C -1
C33 C 0.6317(9) 0.3077(5) 0.4649(7) 0.045(3) Uani 0.50 1 d PDU C -1
C34 C 0.6791(13) 0.2779(9) 0.5329(15) 0.058(5) Uani 0.50 1 d PDU C -1
C35 C 0.6586(14) 0.2255(8) 0.5193(14) 0.051(4) Uani 0.50 1 d PDU C -1
C36 C 0.7381(9) 0.1924(6) 0.5529(11) 0.077(5) Uani 0.50 1 d PDU C -1
C37 C 0.7320(8) 0.1513(5) 0.4910(9) 0.052(4) Uani 0.50 1 d PDU C -1
C38 C 0.8173(9) 0.1318(4) 0.4795(9) 0.059(3) Uani 0.50 1 d PDU C -1
C39 C 0.8169(12) 0.1192(5) 0.3889(12) 0.055(4) Uani 0.50 1 d PU C -1
C40 C 0.7269(9) 0.1242(4) 0.3135(9) 0.062(3) Uani 0.50 1 d PDU C -1
C41 C 0.7247(8) 0.1449(5) 0.2279(9) 0.053(3) Uani 0.50 1 d PDU C -1
C42 C 0.8118(7) 0.1573(4) 0.2134(7) 0.042(3) Uani 0.50 1 d PDU C -1
C43 C 0.8218(8) 0.2025(4) 0.1673(9) 0.051(3) Uani 0.50 1 d PDU C -1
C44 C 0.7466(8) 0.2368(3) 0.1306(10) 0.076(5) Uani 0.50 1 d PDU C -1
C45 C 0.7628(7) 0.2898(3) 0.1456(7) 0.041(3) Uani 0.50 1 d PDU C -1
C46 C 0.6805(8) 0.3093(4) 0.1621(9) 0.072(4) Uani 0.50 1 d PDU C -1
C47 C 0.6824(9) 0.3498(6) 0.2235(10) 0.075(5) Uani 0.50 1 d PDU C -1
C48 C 0.6285(10) 0.3487(5) 0.2856(11) 0.068(4) Uani 0.50 1 d PDU C -1
C49 C 0.5705(9) 0.3075(4) 0.2939(7) 0.069(4) Uani 0.50 1 d PDU C -1
C50 C 0.5717(7) 0.2885(3) 0.3805(7) 0.048(3) Uani 0.50 1 d PDU C -1
C51 C 0.5558(9) 0.2356(3) 0.3623(7) 0.053(4) Uani 0.50 1 d PDU C -1
C52 C 0.6035(10) 0.2033(4) 0.4360(8) 0.052(4) Uani 0.50 1 d PDU C -1
C53 C 0.6464(9) 0.1575(4) 0.4186(8) 0.064(4) Uani 0.50 1 d PDU C -1
C54 C 0.6440(9) 0.1456(5) 0.3275(8) 0.062(4) Uani 0.50 1 d PDU C -1
C55 C 0.6471(8) 0.1788(4) 0.1944(8) 0.071(4) Uani 0.50 1 d PDU C -1
C56 C 0.6608(8) 0.2222(4) 0.1448(8) 0.059(3) Uani 0.50 1 d PDU C -1
C57 C 0.6181(9) 0.2684(4) 0.1624(9) 0.087(5) Uani 0.50 1 d PDU C -1
C58 C 0.5635(8) 0.2709(4) 0.2242(7) 0.056(3) Uani 0.50 1 d PDU C -1
C59 C 0.5526(9) 0.2259(4) 0.2703(8) 0.071(4) Uani 0.50 1 d PDU C -1
C60 C 0.5931(9) 0.1788(5) 0.2567(8) 0.073(4) Uani 0.50 1 d PDU C -1
Cl1A Cl -0.1048(2) 0.2447(5) -0.0461(3) 0.126(2) Uani 0.50 1 d PDU D -1
Cl2A Cl 0.0019(3) 0.27200(15) -0.1660(3) 0.0964(13) Uani 0.50 1 d PDU D -1
C1AA C -0.1045(9) 0.2685(6) -0.1473(9) 0.101(6) Uani 0.50 1 d PDU D -1
H1AA H -0.1313 0.3022 -0.1533 0.121 Uiso 0.50 1 calc PR D -1
H1AB H -0.1460 0.2478 -0.1951 0.121 Uiso 0.50 1 calc PR D -1

loop_
_atom_site_aniso_label
_atom_site_aniso_U_11
_atom_site_aniso_U_22
_atom_site_aniso_U_33
_atom_site_aniso_U_23
_atom_site_aniso_U_13
_atom_site_aniso_U_12
Cl1 0.0280(7) 0.0274(7) 0.0263(7) 0.000 0.0076(6) 0.000
S1 0.0239(5) 0.0254(5) 0.0303(6) -0.0012(4) 0.0129(4) -0.0002(4)
S2 0.0236(5) 0.0212(5) 0.0310(6) -0.0034(4) 0.0100(4) -0.0014(4)
S3 0.0237(5) 0.0375(6) 0.0379(6) -0.0005(4) 0.0138(4) -0.0019(4)
S4 0.0279(5) 0.0284(5) 0.0377(6) -0.0030(4) 0.0109(4) -0.0046(4)
S5 0.0270(6) 0.0536(7) 0.0442(7) 0.0207(5) 0.0072(5) 0.0026(5)
S6 0.0461(8) 0.0616(8) 0.0391(8) -0.0046(6) 0.0034(6) -0.0151(6)
S7 0.0311(5) 0.0262(5) 0.0229(5) -0.0020(4) 0.0078(4) -0.0024(4)
S8 0.0294(5) 0.0360(6) 0.0213(5) -0.0013(4) 0.0105(4) -0.0024(4)
S9 0.0371(6) 0.0293(5) 0.0226(6) -0.0016(4) 0.0080(4) -0.0007(4)
S10 0.0348(6) 0.0337(6) 0.0243(6) -0.0027(4) 0.0129(4) -0.0011(4)
S11 0.0882(12) 0.0705(10) 0.0391(8) 0.0117(7) -0.0152(8) -0.0443(9)
S12 0.0485(7) 0.0324(6) 0.0243(6) 0.0028(4) 0.0057(5) 0.0063(5)
N1 0.0228(16) 0.0160(14) 0.0268(18) 0.0000(12) 0.0117(13) -0.0010(12)
N2 0.0292(18) 0.0228(16) 0.0229(18) -0.0024(13) 0.0110(14) -0.0009(13)
C1A 0.0243(19) 0.0192(17) 0.0178(19) -0.0004(13) 0.0110(15) -0.0022(14)
C2A 0.0200(18) 0.0218(18) 0.024(2) 0.0041(14) 0.0110(15) 0.0017(14)
C3A 0.0259(19) 0.0188(17) 0.0176(19) 0.0007(14) 0.0072(15) 0.0012(14)
C4A 0.0240(19) 0.0186(18) 0.020(2) -0.0003(14) 0.0103(15) 0.0008(14)
C5A 0.026(2) 0.0204(18) 0.023(2) -0.0004(14) 0.0111(16) -0.0003(15)
C6A 0.0234(19) 0.0187(18) 0.026(2) 0.0008(14) 0.0123(16) 0.0032(14)
C7A 0.0201(19) 0.0224(19) 0.027(2) -0.0015(15) 0.0106(16) 0.0010(14)
C8A 0.0206(19) 0.0269(19) 0.020(2) 0.0002(14) 0.0093(15) 0.0056(15)
C9A 0.0211(19) 0.0257(19) 0.025(2) 0.0026(15) 0.0127(16) 0.0020(15)
C10A 0.024(3) 0.022(3) 0.026(3) 0.000 0.014(2) 0.000
C20A 0.035(3) 0.019(3) 0.020(3) 0.000 0.012(2) 0.000
C21A 0.032(2) 0.023(2) 0.034(2) -0.0008(16) 0.0190(18) 0.0002(16)
C22A 0.029(2) 0.028(2) 0.028(2) 0.0016(16) 0.0135(17) 0.0049(16)
C23A 0.022(3) 0.024(3) 0.043(4) 0.000 0.012(3) 0.000
C24A 0.034(3) 0.025(3) 0.042(4) 0.000 0.026(3) 0.000
C27A 0.046(4) 0.030(3) 0.023(3) 0.000 0.012(3) 0.000
C28A 0.045(4) 0.019(3) 0.030(3) 0.000 0.022(3) 0.000
C29A 0.028(2) 0.0180(18) 0.028(2) 0.0011(15) 0.0145(17) 0.0002(15)
C30A 0.028(2) 0.024(2) 0.029(2) 0.0025(15) 0.0126(17) 0.0013(16)
C31A 0.023(2) 0.038(2) 0.035(3) 0.0089(18) 0.0080(18) -0.0055(17)
C32A 0.031(2) 0.034(2) 0.033(3) 0.0040(18) 0.0071(19) -0.0106(18)
C33A 0.028(2) 0.046(3) 0.048(3) 0.001(2) 0.015(2) 0.0035(19)
C34A 0.027(2) 0.051(3) 0.036(3) 0.010(2) 0.0165(19) 0.0040(19)
C35A 0.041(3) 0.047(3) 0.055(3) 0.007(2) 0.016(2) -0.002(2)
C36A 0.088(5) 0.074(4) 0.060(4) -0.028(3) 0.016(4) -0.016(4)
C37A 0.171(9) 0.057(4) 0.072(5) -0.015(3) 0.039(5) -0.036(5)
C38A 0.090(8) 0.061(6) 0.072(7) -0.006(5) 0.002(6) -0.005(6)
C38B 0.074(10) 0.075(9) 0.073(10) -0.024(8) 0.013(8) 0.003(8)
C39A 0.028(2) 0.0247(19) 0.024(2) -0.0007(15) 0.0119(17) 0.0013(16)
C40A 0.025(2) 0.033(2) 0.023(2) -0.0044(16) 0.0095(16) 0.0037(16)
C41A 0.032(2) 0.029(2) 0.032(2) 0.0003(17) 0.0078(18) 0.0016(17)
C42A 0.037(2) 0.029(2) 0.023(2) -0.0027(16) 0.0091(18) 0.0061(17)
C43A 0.040(3) 0.036(3) 0.061(3) -0.005(2) 0.016(2) -0.004(2)
C44A 0.028(5) 0.141(8) 0.068(7) -0.063(7) 0.011(5) -0.036(6)
C45A 0.065(7) 0.185(11) 0.071(7) -0.026(7) 0.036(6) -0.053(7)
C44B 0.036(9) 0.143(9) 0.077(9) -0.062(9) 0.014(8) -0.026(9)
C45B 0.050(9) 0.155(13) 0.077(11) -0.040(10) -0.003(9) -0.022(10)
C46A 0.047(3) 0.027(2) 0.025(2) 0.0008(16) 0.0073(19) -0.0054(18)
C47A 0.051(3) 0.043(3) 0.033(3) -0.0021(19) 0.019(2) -0.009(2)
C48A 0.056(3) 0.051(3) 0.041(3) -0.002(2) 0.030(2) -0.010(2)
C1 0.044(5) 0.103(9) 0.048(6) -0.010(5) 0.003(5) 0.031(5)
C2 0.050(7) 0.105(9) 0.080(9) -0.018(7) 0.014(6) -0.014(7)
C3 0.043(6) 0.072(8) 0.075(8) -0.033(6) 0.008(6) -0.019(5)
C4 0.060(7) 0.087(8) 0.060(7) -0.037(6) 0.015(6) -0.036(6)
C5 0.056(7) 0.085(7) 0.048(6) -0.031(6) -0.014(5) 0.029(6)
C6 0.061(7) 0.100(10) 0.055(7) 0.005(6) -0.016(5) 0.011(6)
C7 0.049(6) 0.071(7) 0.082(8) 0.017(6) 0.024(6) 0.034(6)
C8 0.035(6) 0.059(7) 0.065(7) -0.023(6) 0.022(5) 0.010(5)
C9 0.035(5) 0.079(10) 0.073(7) 0.004(6) 0.030(5) -0.002(6)
C10 0.038(7) 0.072(8) 0.047(8) 0.003(6) 0.022(6) 0.003(5)
C11 0.059(7) 0.052(6) 0.068(7) -0.012(6) 0.029(6) -0.034(5)
C12 0.065(7) 0.049(7) 0.063(8) -0.010(6) 0.026(6) -0.037(6)
C13 0.054(6) 0.027(5) 0.061(7) -0.017(5) 0.029(5) -0.015(5)
C14 0.039(6) 0.034(5) 0.053(6) -0.034(5) 0.007(5) -0.004(5)
C15 0.047(6) 0.030(4) 0.028(5) -0.026(4) 0.010(4) -0.006(4)
C16 0.054(6) 0.058(6) 0.021(5) -0.016(4) 0.017(5) 0.008(6)
C17 0.111(8) 0.067(10) 0.046(6) -0.005(6) 0.036(6) 0.024(6)
C18 0.057(6) 0.055(7) 0.027(5) 0.016(5) 0.019(5) 0.010(6)
C19 0.095(9) 0.073(8) 0.062(7) 0.029(6) 0.018(6) 0.019(7)
C20 0.081(9) 0.055(7) 0.078(8) 0.031(6) 0.021(7) 0.017(7)
C21 0.087(8) 0.051(7) 0.077(9) -0.007(7) 0.004(7) 0.045(6)
C22 0.077(7) 0.033(5) 0.062(7) -0.008(5) 0.025(6) 0.024(5)
C23 0.035(6) 0.045(5) 0.050(7) -0.025(5) 0.015(5) 0.010(5)
C24 0.037(7) 0.054(6) 0.044(6) -0.004(5) 0.023(5) 0.018(5)
C25 0.069(10) 0.070(9) 0.056(8) -0.003(6) 0.043(7) 0.011(7)
C26 0.027(5) 0.064(7) 0.046(8) 0.016(6) 0.028(5) 0.001(5)
C27 0.073(8) 0.074(8) 0.057(8) 0.015(6) 0.040(6) -0.002(7)
C28 0.067(8) 0.031(5) 0.060(8) 0.016(6) 0.027(6) -0.002(6)
C29 0.077(7) 0.029(5) 0.068(7) 0.022(4) 0.044(6) 0.015(5)
C30 0.046(7) 0.009(4) 0.045(7) 0.007(4) -0.006(5) 0.012(5)
C31 0.057(6) 0.033(5) 0.058(6) -0.002(4) 0.022(5) 0.019(4)
C32 0.023(5) 0.035(5) 0.047(6) -0.020(5) -0.001(5) 0.016(4)
C33 0.042(7) 0.060(6) 0.041(6) -0.016(5) 0.024(5) 0.004(5)
C34 0.067(9) 0.073(9) 0.057(8) -0.012(7) 0.052(6) -0.006(7)
C35 0.055(7) 0.057(7) 0.054(9) 0.003(6) 0.037(6) -0.002(6)
C36 0.092(9) 0.079(8) 0.073(9) 0.021(7) 0.044(7) 0.010(7)
C37 0.064(8) 0.041(6) 0.058(8) 0.021(6) 0.030(7) 0.001(7)
C38 0.091(8) 0.036(5) 0.067(7) 0.023(5) 0.048(6) 0.012(6)
C39 0.058(8) 0.020(5) 0.068(8) -0.003(6) -0.009(6) -0.002(6)
C40 0.077(7) 0.039(5) 0.082(8) -0.023(5) 0.042(6) -0.026(5)
C41 0.059(7) 0.043(6) 0.055(7) -0.037(5) 0.016(6) -0.012(6)
C42 0.059(6) 0.035(5) 0.038(6) -0.013(4) 0.027(5) -0.004(5)
C43 0.066(8) 0.059(6) 0.031(6) -0.013(5) 0.019(6) 0.011(6)
C44 0.079(7) 0.090(11) 0.062(6) -0.001(7) 0.027(5) 0.002(6)
C45 0.049(6) 0.054(6) 0.023(5) 0.012(5) 0.015(5) 0.004(5)
C46 0.079(8) 0.079(8) 0.051(7) 0.024(6) 0.007(6) 0.010(7)
C47 0.084(9) 0.060(8) 0.066(8) 0.025(6) 0.003(7) 0.019(7)
C48 0.062(7) 0.055(7) 0.066(8) -0.006(7) -0.010(6) 0.026(6)
C49 0.047(6) 0.073(7) 0.082(8) 0.004(6) 0.014(6) 0.030(6)
C50 0.014(5) 0.056(6) 0.078(7) -0.036(6) 0.019(5) 0.000(4)
C51 0.034(5) 0.061(9) 0.068(6) -0.012(5) 0.023(4) -0.006(5)
C52 0.047(8) 0.073(7) 0.047(8) 0.009(6) 0.029(6) -0.014(6)
C53 0.068(7) 0.057(6) 0.078(8) -0.004(6) 0.039(6) -0.032(6)
C54 0.076(8) 0.052(7) 0.065(8) -0.017(6) 0.030(7) -0.049(6)
C55 0.065(7) 0.084(8) 0.059(7) -0.044(6) 0.012(6) -0.039(6)
C56 0.067(7) 0.069(7) 0.030(6) -0.027(5) -0.001(5) 0.006(6)
C57 0.073(7) 0.109(10) 0.062(7) 0.013(6) -0.003(6) 0.001(6)
C58 0.032(5) 0.093(8) 0.035(6) -0.003(5) -0.001(4) 0.010(4)
C59 0.044(6) 0.103(8) 0.069(8) -0.018(6) 0.022(6) -0.021(6)
C60 0.060(7) 0.077(8) 0.070(8) -0.029(7) 0.004(6) -0.032(6)
Cl1A 0.0598(17) 0.199(6) 0.119(3) 0.083(5) 0.0270(18) -0.001(4)
Cl2A 0.077(2) 0.121(3) 0.090(3) 0.017(2) 0.0240(19) 0.0021(19)
C1AA 0.089(8) 0.124(11) 0.096(8) 0.019(6) 0.039(6) 0.004(6)

loop_
_atom_type_symbol
_atom_type_description
_atom_type_scat_dispersion_real
_atom_type_scat_dispersion_imag
_atom_type_scat_source
C C 0.0033 0.0016 'International Tables Vol C Tables 4.2.6.8 and 6.1.1.4'
H H 0.0000 0.0000 'International Tables Vol C Tables 4.2.6.8 and 6.1.1.4'
N N 0.0061 0.0033 'International Tables Vol C Tables 4.2.6.8 and 6.1.1.4'
S S 0.1246 0.1234 'International Tables Vol C Tables 4.2.6.8 and 6.1.1.4'
Cl Cl 0.1484 0.1585 'International Tables Vol C Tables 4.2.6.8 and 6.1.1.4'
Li Li -0.0003 0.0001 'International Tables Vol C Tables 4.2.6.8 and 6.1.1.4'

loop_
_geom_angle_atom_site_label_1
_geom_angle_atom_site_label_2
_geom_angle_atom_site_label_3
_geom_angle
_geom_angle_site_symmetry_1
C2A S1 C29A 93.82(17) .
C29A S2 C3A 93.81(17) .
C30A S3 C31A 95.0(2) .
C32A S4 C30A 94.5(2) .
C31A S5 C33A 99.6(2) .
C32A S6 C36A 101.8(2) .
C7A S7 C39A 94.12(18) .
C8A S8 C39A 93.55(18) .
C41A S9 C40A 94.92(19) .
C40A S10 C42A 94.87(19) .
C41A S11 C43A 106.8(2) .
C42A S12 C46A 99.96(19) .
C4A N1 C1A 112.8(3) .
C4A N1 H1 123.6 .
C1A N1 H1 123.6 .
C6A N2 C9A 111.9(3) .
C6A N2 H2 124.1 .
C9A N2 H2 124.1 .
C2A C1A N1 104.5(3) .
C2A C1A C20A 132.4(4) .
N1 C1A C20A 122.9(3) .
C1A C2A C3A 108.7(3) .
C1A C2A S1 135.0(3) .
C3A C2A S1 116.2(3) .
C4A C3A C2A 108.8(3) .
C4A C3A S2 134.3(3) .
C2A C3A S2 116.8(3) .
C3A C4A N1 105.2(3) .
C3A C4A C5A 132.2(3) .
N1 C4A C5A 122.5(3) .
C4A C5A C6A 111.7(3) .
C4A C5A C21A 109.3(3) .
C6A C5A C21A 108.0(3) .
C4A C5A C22A 110.5(3) .
C6A C5A C22A 109.8(3) .
C21A C5A C22A 107.5(3) .
C7A C6A N2 105.6(3) .
C7A C6A C5A 132.4(3) .
N2 C6A C5A 121.9(3) .
C6A C7A C8A 108.8(3) .
C6A C7A S7 134.7(3) .
C8A C7A S7 116.2(3) .
C9A C8A C7A 108.3(3) .
C9A C8A S8 134.3(3) .
C7A C8A S8 117.2(3) .
N2 C9A C8A 105.4(3) .
N2 C9A C10A 121.8(4) .
C8A C9A C10A 132.7(4) .
C9A C10A C9A 110.6(4) 4_565
C9A C10A C23A 110.3(3) 4_565
C9A C10A C23A 110.3(3) .
C9A C10A C24A 108.7(3) 4_565
C9A C10A C24A 108.7(3) .
C23A C10A C24A 108.2(4) .
C1A C20A C1A 111.8(4) 4_565
C1A C20A C28A 109.1(3) 4_565
C1A C20A C28A 109.1(3) .
C1A C20A C27A 109.8(3) 4_565
C1A C20A C27A 109.8(3) .
C28A C20A C27A 107.1(4) .
C5A C21A H21A 109.5 .
C5A C21A H21B 109.5 .
H21A C21A H21B 109.5 .
C5A C21A H21C 109.5 .
H21A C21A H21C 109.5 .
H21B C21A H21C 109.5 .
C5A C22A H22A 109.5 .
C5A C22A H22B 109.5 .
H22A C22A H22B 109.5 .
C5A C22A H22C 109.5 .
H22A C22A H22C 109.5 .
H22B C22A H22C 109.5 .
C10A C23A H23A 109.5 .
C10A C23A H23B 109.5 .
H23A C23A H23B 109.5 .
C10A C23A H23C 109.5 .
H23A C23A H23C 109.5 .
H23B C23A H23C 109.5 .
C10A C24A H24A 109.5 .
C10A C24A H24B 109.5 .
H24A C24A H24B 109.5 .
C10A C24A H24C 109.5 .
H24A C24A H24C 109.5 .
H24B C24A H24C 109.5 .
C20A C27A H27A 109.5 .
C20A C27A H27B 109.5 .
H27A C27A H27B 109.5 .
C20A C27A H27C 109.5 .
H27A C27A H27C 109.5 .
H27B C27A H27C 109.5 .
C20A C28A H28A 109.5 .
C20A C28A H28B 109.5 .
H28A C28A H28B 109.5 .
C20A C28A H28C 109.5 .
H28A C28A H28C 109.5 .
H28B C28A H28C 109.5 .
C30A C29A S2 122.6(3) .
C30A C29A S1 121.7(3) .
S2 C29A S1 115.7(2) .
C29A C30A S3 123.3(3) .
C29A C30A S4 122.7(3) .
S3 C30A S4 114.0(2) .
C32A C31A S5 126.5(4) .
C32A C31A S3 116.7(3) .
S5 C31A S3 116.7(3) .
C31A C32A S6 123.5(3) .
C31A C32A S4 117.9(3) .
S6 C32A S4 118.4(3) .
C34A C33A S5 114.2(3) .
C34A C33A H33A 108.7 .
S5 C33A H33A 108.7 .
C34A C33A H33B 108.7 .
S5 C33A H33B 108.7 .
H33A C33A H33B 107.6 .
C33A C34A C35A 113.3(4) .
C33A C34A H34A 108.9 .
C35A C34A H34A 108.9 .
C33A C34A H34B 108.9 .
C35A C34A H34B 108.9 .
H34A C34A H34B 107.7 .
C34A C35A H35A 109.5 .
C34A C35A H35B 109.5 .
H35A C35A H35B 109.5 .
C34A C35A H35C 109.5 .
H35A C35A H35C 109.5 .
H35B C35A H35C 109.5 .
C37A C36A S6 114.5(5) .
C37A C36A H36A 108.6 .
S6 C36A H36A 108.6 .
C37A C36A H36B 108.6 .
S6 C36A H36B 108.6 .
H36A C36A H36B 107.6 .
C38A C37A C36A 121.5(7) .
C38B C37A C36A 117.2(8) .
C38B C37A H37C 108.0 .
C36A C37A H37C 107.2 .
C38B C37A H37D 106.4 .
C36A C37A H37D 110.0 .
H37C C37A H37D 107.6 .
C38A C37A H37A 106.8 .
C36A C37A H37A 107.0 .
C38A C37A H37B 106.8 .
C36A C37A H37B 106.8 .
H37A C37A H37B 107.2 .
C37A C38A H38A 109.5 .
C37A C38A H38B 109.5 .
C37A C38A H38C 109.5 .
C37A C38B H38D 109.5 .
H37B C38B H38D 109.4 .
C37A C38B H38E 109.5 .
H38D C38B H38E 109.5 .
C37A C38B H38F 109.5 .
H38D C38B H38F 109.5 .
H38E C38B H38F 109.5 .
C40A C39A S7 122.9(3) .
C40A C39A S8 121.5(3) .
S7 C39A S8 115.6(2) .
C39A C40A S10 123.3(3) .
C39A C40A S9 122.7(3) .
S10 C40A S9 114.0(2) .
C42A C41A S11 121.0(3) .
C42A C41A S9 117.4(3) .
S11 C41A S9 121.3(2) .
C41A C42A S12 126.0(3) .
C41A C42A S10 116.8(3) .
S12 C42A S10 117.1(2) .
C44B C43A S11 120.6(17) .
C44A C43A S11 111.5(7) .
C44B C43A H43C 109.6 .
S11 C43A H43C 104.9 .
C44B C43A H43D 110.0 .
S11 C43A H43D 104.7 .
H43C C43A H43D 105.9 .
C44B C43A H43A 115.6 .
C44A C43A H43A 107.5 .
S11 C43A H43A 109.9 .
C44A C43A H43B 109.5 .
S11 C43A H43B 110.0 .
H43A C43A H43B 108.5 .
C45A C44A C43A 115.9(11) .
C45A C44A H44A 108.3 .
C43A C44A H44A 108.3 .
C45A C44A H44B 108.3 .
C43A C44A H44B 108.3 .
H44A C44A H44B 107.4 .
C45B C44B C43A 117.6(12) .
C45B C44B H44C 108.0 .
C43A C44B H44C 108.0 .
C45B C44B H44D 107.8 .
C43A C44B H44D 107.8 .
H44C C44B H44D 107.2 .
C44B C45B H45D 109.5 .
C44B C45B H45E 109.5 .
H45D C45B H45E 109.5 .
C44B C45B H45F 109.4 .
H45D C45B H45F 109.5 .
H45E C45B H45F 109.5 .
C47A C46A S12 115.5(3) .
C47A C46A H46A 108.4 .
S12 C46A H46A 108.4 .
C47A C46A H46B 108.4 .
S12 C46A H46B 108.4 .
H46A C46A H46B 107.5 .
C46A C47A C48A 112.6(4) .
C46A C47A H47A 109.1 .
C48A C47A H47A 109.1 .
C46A C47A H47B 109.1 .
C48A C47A H47B 109.1 .
H47A C47A H47B 107.8 .
C47A C48A H48A 109.5 .
C47A C48A H48B 109.5 .
H48A C48A H48B 109.5 .
C47A C48A H48C 109.5 .
H48A C48A H48C 109.5 .
H48B C48A H48C 109.5 .
C60 Li1 C55 35.5(7) .
C60 Li1 C59 34.6(7) .
C55 Li1 C59 60.9(12) .
C60 Li1 C56 61.9(12) .
C55 Li1 C56 33.5(7) .
C59 Li1 C56 70.2(13) .
C60 Li1 C54 33.1(6) .
C55 Li1 C54 53.9(10) .
C59 Li1 C54 60.3(11) .
C56 Li1 C54 87.1(14) .
C60 Li1 C58 60.2(11) .
C55 Li1 C58 69.5(13) .
C59 Li1 C58 32.4(6) .
C56 Li1 C58 58.3(10) .
C54 Li1 C58 91.1(15) .
C60 Li1 C57 70.0(13) .
C55 Li1 C57 58.1(11) .
C59 Li1 C57 57.6(10) .
C56 Li1 C57 32.2(6) .
C54 Li1 C57 102.7(16) .
C58 Li1 C57 31.7(6) .
C60 Li1 C41 54.6(10) .
C55 Li1 C41 32.2(6) .
C59 Li1 C41 87.9(14) .
C56 Li1 C41 55.7(10) .
C54 Li1 C41 50.0(9) .
C58 Li1 C41 101.7(16) .
C57 Li1 C41 86.7(14) .
C6 C1 C2 118.3(9) .
C6 C1 C7 125.7(12) .
C2 C1 C7 103.3(12) .
C1 C2 C3 123.8(11) .
C1 C2 C9 107.8(11) .
C3 C2 C9 114.4(11) .
C12 C3 C4 107.6(10) .
C12 C3 C2 127.2(11) .
C4 C3 C2 116.0(11) .
C5 C4 C3 122.0(11) .
C5 C4 C14 118.5(9) .
C3 C4 C14 106.8(10) .
C17 C5 C4 123.6(10) .
C17 C5 C6 104.6(10) .
C4 C5 C6 119.7(11) .
C19 C6 C1 119.6(10) .
C19 C6 C5 108.8(11) .
C1 C6 C5 119.8(10) .
C8 C7 C1 115.6(12) .
C8 C7 C21 117.1(11) .
C1 C7 C21 114.4(12) .
C24 C8 C7 122.6(11) .
C24 C8 C9 123.4(13) .
C7 C8 C9 100.5(10) .
C10 C9 C8 116.9(12) .
C10 C9 C2 121.1(10) .
C8 C9 C2 112.7(10) .
C9 C10 C26 118.4(13) .
C9 C10 C11 120.9(11) .
C26 C10 C11 107.2(10) .
C12 C11 C28 116.3(11) .
C12 C11 C10 121.3(11) .
C28 C11 C10 110.2(9) .
C11 C12 C13 121.9(11) .
C11 C12 C3 114.9(10) .
C13 C12 C3 109.2(10) .
C30 C13 C14 121.6(10) .
C30 C13 C12 119.4(11) .
C14 C13 C12 106.7(9) .
C13 C14 C15 120.1(9) .
C13 C14 C4 109.5(9) .
C15 C14 C4 118.6(9) .
C16 C15 C14 120.9(9) .
C16 C15 C32 105.4(9) .
C14 C15 C32 120.7(9) .
C17 C16 C15 121.9(10) .
C17 C16 C34 117.1(14) .
C15 C16 C34 107.8(11) .
C16 C17 C5 116.4(9) .
C16 C17 C18 118.9(11) .
C5 C17 C18 112.6(10) .
C36 C18 C17 122.3(12) .
C36 C18 C19 120.4(11) .
C17 C18 C19 104.1(10) .
C6 C19 C20 115.5(11) .
C6 C19 C18 109.8(10) .
C20 C19 C18 123.3(11) .
C38 C20 C21 109.9(13) .
C38 C20 C19 113.6(12) .
C21 C20 C19 125.4(13) .
C20 C21 C7 119.2(13) .
C20 C21 C22 109.5(15) .
C7 C21 C22 119.1(13) .
C23 C22 C39 126.2(13) .
C23 C22 C21 118.7(12) .
C39 C22 C21 100.0(12) .
C22 C23 C24 121.0(11) .
C22 C23 C42 117.6(11) .
C24 C23 C42 111.3(10) .
C8 C24 C25 121.4(13) .
C8 C24 C23 121.3(11) .
C25 C24 C23 105.1(11) .
C26 C25 C24 115.0(16) .
C26 C25 C43 127.3(16) .
C24 C25 C43 109.0(11) .
C25 C26 C10 124.2(19) .
C25 C26 C27 114.4(16) .
C10 C26 C27 107.4(11) .
C45 C27 C28 117.2(10) .
C45 C27 C26 120.4(12) .
C28 C27 C26 109.5(10) .
C29 C28 C11 124.7(11) .
C29 C28 C27 119.1(11) .
C11 C28 C27 105.6(9) .
C28 C29 C47 125.3(11) .
C28 C29 C30 115.9(11) .
C47 C29 C30 106.7(10) .
C13 C30 C29 121.7(11) .
C13 C30 C31 114.8(11) .
C29 C30 C31 112.0(11) .
C32 C31 C30 125.2(10) .
C32 C31 C48 122.4(10) .
C30 C31 C48 102.0(10) .
C31 C32 C15 117.5(10) .
C31 C32 C33 122.3(10) .
C15 C32 C33 108.2(9) .
C34 C33 C50 122.7(14) .
C34 C33 C32 108.8(10) .
C50 C33 C32 116.4(9) .
C33 C34 C35 115.1(18) .
C33 C34 C16 109.7(13) .
C35 C34 C16 126(2) .
C34 C35 C52 125(2) .
C34 C35 C36 115(2) .
C52 C35 C36 104.8(12) .
C18 C36 C37 118.5(12) .
C18 C36 C35 120.2(14) .
C37 C36 C35 110.3(11) .
C53 C37 C38 124.0(12) .
C53 C37 C36 107.1(10) .
C38 C37 C36 118.6(12) .
C20 C38 C37 125.2(12) .
C20 C38 C39 102.8(11) .
C37 C38 C39 117.7(12) .
C22 C39 C38 117.8(13) .
C22 C39 C40 114.6(14) .
C38 C39 C40 118.3(14) .
C41 C40 C54 102.3(10) .
C41 C40 C39 121.3(12) .
C54 C40 C39 121.9(12) .
C42 C41 C40 118.3(10) .
C42 C41 C55 118.3(10) .
C40 C41 C55 111.3(10) .
C42 C41 Li1 91.7(12) .
C40 C41 Li1 81.3(12) .
C55 C41 Li1 61.5(12) .
C41 C42 C43 120.9(10) .
C41 C42 C23 121.1(10) .
C43 C42 C23 105.1(10) .
C44 C43 C42 123.2(10) .
C44 C43 C25 115.9(11) .
C42 C43 C25 109.4(11) .
C56 C44 C43 113.7(10) .
C56 C44 C45 111.0(9) .
C43 C44 C45 119.3(10) .
C27 C45 C46 121.5(9) .
C27 C45 C44 122.4(11) .
C46 C45 C44 105.9(9) .
C47 C46 C45 123.3(11) .
C47 C46 C57 116.7(11) .
C45 C46 C57 108.7(10) .
C46 C47 C48 122.1(13) .
C46 C47 C29 113.4(12) .
C48 C47 C29 111.7(11) .
C49 C48 C47 123.9(13) .
C49 C48 C31 113.5(11) .
C47 C48 C31 107.5(11) .
C48 C49 C50 121.6(10) .
C48 C49 C58 111.0(11) .
C50 C49 C58 116.4(11) .
C49 C50 C33 123.7(9) .
C49 C50 C51 102.0(9) .
C33 C50 C51 123.1(11) .
C52 C51 C59 122.7(9) .
C52 C51 C50 114.7(10) .
C59 C51 C50 108.9(9) .
C35 C52 C51 118.7(13) .
C35 C52 C53 110.7(11) .
C51 C52 C53 119.9(10) .
C37 C53 C54 119.5(11) .
C37 C53 C52 107.1(10) .
C54 C53 C52 119.5(11) .
C60 C54 C53 117.7(11) .
C60 C54 C40 114.1(10) .
C53 C54 C40 118.2(11) .
C60 C54 Li1 64.2(12) .
C53 C54 Li1 89.6(13) .
C40 C54 Li1 84.3(12) .
C41 C55 C56 117.8(10) .
C41 C55 C60 108.4(10) .
C56 C55 C60 124.1(11) .
C41 C55 Li1 86.3(13) .
C56 C55 Li1 81.1(13) .
C60 C55 Li1 72.0(13) .
C44 C56 C55 126.0(10) .
C44 C56 C57 105.6(10) .
C55 C56 C57 115.9(9) .
C44 C56 Li1 94.2(14) .
C55 C56 Li1 65.4(12) .
C57 C56 Li1 76.7(13) .
C46 C57 C58 118.0(11) .
C46 C57 C56 108.6(11) .
C58 C57 C56 122.5(9) .
C46 C57 Li1 94.4(13) .
C58 C57 Li1 73.5(12) .
C56 C57 Li1 71.1(12) .
C59 C58 C49 100.6(10) .
C59 C58 C57 118.0(9) .
C49 C58 C57 127.4(11) .
C59 C58 Li1 67.2(13) .
C49 C58 Li1 90.8(12) .
C57 C58 Li1 74.7(12) .
C58 C59 C60 122.6(10) .
C58 C59 C51 111.9(9) .
C60 C59 C51 114.6(10) .
C58 C59 Li1 80.4(13) .
C60 C59 Li1 69.0(12) .
C51 C59 Li1 88.9(13) .
C54 C60 C59 125.1(11) .
C54 C60 C55 103.8(10) .
C59 C60 C55 116.7(11) .
C54 C60 Li1 82.7(13) .
C59 C60 Li1 76.4(13) .
C55 C60 Li1 72.5(14) .
Cl1A C1AA Cl2A 116.5(9) .
Cl1A C1AA H1AA 108.2 .
Cl2A C1AA H1AA 108.2 .
Cl1A C1AA H1AB 108.2 .
Cl2A C1AA H1AB 108.2 .
H1AA C1AA H1AB 107.3 .

loop_
_geom_bond_atom_site_label_1
_geom_bond_atom_site_label_2
_geom_bond_distance
_geom_bond_site_symmetry_2
S1 C2A 1.761(4) .
S1 C29A 1.775(4) .
S2 C29A 1.762(4) .
S2 C3A 1.763(4) .
S3 C30A 1.756(4) .
S3 C31A 1.777(4) .
S4 C32A 1.769(4) .
S4 C30A 1.769(4) .
S5 C31A 1.749(4) .
S5 C33A 1.821(5) .
S6 C32A 1.753(4) .
S6 C36A 1.827(7) .
S7 C7A 1.757(4) .
S7 C39A 1.763(4) .
S8 C8A 1.757(4) .
S8 C39A 1.773(4) .
S9 C41A 1.755(4) .
S9 C40A 1.765(4) .
S10 C40A 1.756(4) .
S10 C42A 1.770(4) .
S11 C41A 1.740(4) .
S11 C43A 1.769(5) .
S12 C42A 1.749(4) .
S12 C46A 1.825(4) .
N1 C4A 1.378(4) .
N1 C1A 1.391(4) .
N1 H1 0.8600 .
N2 C6A 1.383(5) .
N2 C9A 1.385(5) .
N2 H2 0.8600 .
C1A C2A 1.382(5) .
C1A C20A 1.510(4) .
C2A C3A 1.420(5) .
C3A C4A 1.373(5) .
C4A C5A 1.506(5) .
C5A C6A 1.524(5) .
C5A C21A 1.536(5) .
C5A C22A 1.557(5) .
C6A C7A 1.377(5) .
C7A C8A 1.413(5) .
C8A C9A 1.387(5) .
C9A C10A 1.506(5) .
C10A C9A 1.506(5) 4_565
C10A C23A 1.540(8) .
C10A C24A 1.560(7) .
C20A C1A 1.510(4) 4_565
C20A C28A 1.543(8) .
C20A C27A 1.543(8) .
C21A H21A 0.9600 .
C21A H21B 0.9600 .
C21A H21C 0.9600 .
C22A H22A 0.9600 .
C22A H22B 0.9600 .
C22A H22C 0.9600 .
C23A H23A 0.9600 .
C23A H23B 0.9600 .
C23A H23C 0.9600 .
C24A H24A 0.9600 .
C24A H24B 0.9600 .
C24A H24C 0.9600 .
C27A H27A 0.9600 .
C27A H27B 0.9600 .
C27A H27C 0.9600 .
C28A H28A 0.9600 .
C28A H28B 0.9600 .
C28A H28C 0.9600 .
C29A C30A 1.323(5) .
C31A C32A 1.330(6) .
C33A C34A 1.509(6) .
C33A H33A 0.9700 .
C33A H33B 0.9700 .
C34A C35A 1.521(6) .
C34A H34A 0.9700 .
C34A H34B 0.9700 .
C35A H35A 0.9600 .
C35A H35B 0.9600 .
C35A H35C 0.9600 .
C36A C37A 1.481(9) .
C36A H36A 0.9700 .
C36A H36B 0.9700 .
C37A C38A 1.442(10) .
C37A C38B 1.442(11) .
C37A H37C 0.9599 .
C37A H37D 0.9601 .
C37A H37A 0.9600 .
C37A H37B 0.9600 .
C38A H38A 0.9600 .
C38A H38B 0.9600 .
C38A H38C 0.9600 .
C38B H38D 0.9600 .
C38B H38E 0.9600 .
C38B H38F 0.9600 .
C39A C40A 1.325(5) .
C41A C42A 1.345(6) .
C43A C44B 1.504(11) .
C43A C44A 1.505(9) .
C43A H43C 0.9601 .
C43A H43D 0.9601 .
C43A H43A 0.9600 .
C43A H43B 0.9600 .
C44A C45A 1.458(15) .
C44A H44A 0.9700 .
C44A H44B 0.9700 .
C45A H45A 0.9600 .
C45A H45B 0.9600 .
C45A H45C 0.9600 .
C44B C45B 1.447(15) .
C44B H44C 0.9700 .
C44B H44D 0.9700 .
C45B H45D 0.9600 .
C45B H45E 0.9600 .
C45B H45F 0.9600 .
C46A C47A 1.507(6) .
C46A H46A 0.9700 .
C46A H46B 0.9700 .
C47A C48A 1.518(6) .
C47A H47A 0.9700 .
C47A H47B 0.9700 .
C48A H48A 0.9600 .
C48A H48B 0.9600 .
C48A H48C 0.9600 .
Li1 C60 2.34(5) .
Li1 C55 2.35(5) .
Li1 C59 2.44(5) .
Li1 C56 2.55(5) .
Li1 C54 2.58(5) .
Li1 C58 2.61(5) .
Li1 C57 2.63(5) .
Li1 C41 2.67(5) .
C1 C6 1.428(7) .
C1 C2 1.430(7) .
C1 C7 1.437(7) .
C2 C3 1.432(7) .
C2 C9 1.437(7) .
C3 C12 1.429(7) .
C3 C4 1.432(7) .
C4 C5 1.431(7) .
C4 C14 1.437(7) .
C5 C17 1.427(7) .
C5 C6 1.442(7) .
C6 C19 1.427(7) .
C7 C8 1.430(7) .
C7 C21 1.46(2) .
C8 C24 1.364(16) .
C8 C9 1.431(7) .
C9 C10 1.418(7) .
C10 C26 1.424(7) .
C10 C11 1.428(7) .
C11 C12 1.419(7) .
C11 C28 1.426(7) .
C12 C13 1.424(7) .
C13 C30 1.414(16) .
C13 C14 1.418(7) .
C14 C15 1.428(7) .
C15 C16 1.425(7) .
C15 C32 1.431(7) .
C16 C17 1.415(7) .
C16 C34 1.431(7) .
C17 C18 1.433(7) .
C18 C36 1.424(7) .
C18 C19 1.435(7) .
C19 C20 1.432(7) .
C20 C38 1.427(7) .
C20 C21 1.431(7) .
C21 C22 1.52(2) .
C22 C23 1.364(18) .
C22 C39 1.40(2) .
C23 C24 1.435(7) .
C23 C42 1.442(7) .
C24 C25 1.430(7) .
C25 C26 1.417(6) .
C25 C43 1.434(7) .
C26 C27 1.437(7) .
C27 C45 1.422(7) .
C27 C28 1.430(7) .
C28 C29 1.424(7) .
C29 C47 1.427(7) .
C29 C30 1.439(18) .
C30 C31 1.489(18) .
C31 C32 1.356(16) .
C31 C48 1.558(18) .
C32 C33 1.431(7) .
C33 C34 1.33(2) .
C33 C50 1.426(7) .
C34 C35 1.419(6) .
C35 C52 1.421(7) .
C35 C36 1.435(7) .
C36 C37 1.431(7) .
C37 C53 1.422(7) .
C37 C38 1.429(7) .
C38 C39 1.43(2) .
C39 C40 1.485(18) .
C40 C41 1.421(7) .
C40 C54 1.431(7) .
C41 C42 1.420(7) .
C41 C55 1.427(7) .
C42 C43 1.422(7) .
C43 C44 1.416(7) .
C44 C56 1.414(7) .
C44 C45 1.428(7) .
C45 C46 1.423(7) .
C46 C47 1.422(7) .
C46 C57 1.427(7) .
C47 C48 1.427(7) .
C48 C49 1.420(7) .
C49 C50 1.421(7) .
C49 C58 1.427(7) .
C50 C51 1.431(7) .
C51 C52 1.426(7) .
C51 C59 1.428(7) .
C52 C53 1.432(7) .
C53 C54 1.428(7) .
C54 C60 1.424(7) .
C55 C56 1.428(7) .
C55 C60 1.430(7) .
C56 C57 1.440(7) .
C57 C58 1.433(7) .
C58 C59 1.420(7) .
C59 C60 1.425(7) .
Cl1A C1AA 1.684(9) .
Cl2A C1AA 1.695(9) .
C1AA H1AA 0.9700 .
C1AA H1AB 0.9700 .

loop_
_geom_torsion_atom_site_label_1
_geom_torsion_atom_site_label_2
_geom_torsion_atom_site_label_3
_geom_torsion_atom_site_label_4
_geom_torsion
_geom_torsion_site_symmetry_4
C4A N1 C1A C2A -0.6(4) .
C4A N1 C1A C20A -176.7(3) .
N1 C1A C2A C3A 0.9(4) .
C20A C1A C2A C3A 176.3(4) .
N1 C1A C2A S1 -176.1(3) .
C20A C1A C2A S1 -0.6(7) .
C29A S1 C2A C1A -171.4(4) .
C29A S1 C2A C3A 11.9(3) .
C1A C2A C3A C4A -0.8(4) .
S1 C2A C3A C4A 176.8(3) .
C1A C2A C3A S2 -178.9(3) .
S1 C2A C3A S2 -1.3(4) .
C29A S2 C3A C4A 172.5(4) .
C29A S2 C3A C2A -10.1(3) .
C2A C3A C4A N1 0.4(4) .
S2 C3A C4A N1 178.0(3) .
C2A C3A C4A C5A -177.0(4) .
S2 C3A C4A C5A 0.5(7) .
C1A N1 C4A C3A 0.2(4) .
C1A N1 C4A C5A 177.9(3) .
C3A C4A C5A C6A -109.9(4) .
N1 C4A C5A C6A 73.1(4) .
C3A C4A C5A C21A 9.5(6) .
N1 C4A C5A C21A -167.5(3) .
C3A C4A C5A C22A 127.6(4) .
N1 C4A C5A C22A -49.4(4) .
C9A N2 C6A C7A 0.2(4) .
C9A N2 C6A C5A -176.0(3) .
C4A C5A C6A C7A 104.7(4) .
C21A C5A C6A C7A -15.5(5) .
C22A C5A C6A C7A -132.4(4) .
C4A C5A C6A N2 -80.3(4) .
C21A C5A C6A N2 159.5(3) .
C22A C5A C6A N2 42.7(4) .
N2 C6A C7A C8A 0.2(4) .
C5A C6A C7A C8A 175.8(4) .
N2 C6A C7A S7 -173.5(3) .
C5A C6A C7A S7 2.1(7) .
C39A S7 C7A C6A -175.5(4) .
C39A S7 C7A C8A 11.1(3) .
C6A C7A C8A C9A -0.5(4) .
S7 C7A C8A C9A 174.5(3) .
C6A C7A C8A S8 -175.6(3) .
S7 C7A C8A S8 -0.6(4) .
C39A S8 C8A C9A 176.3(4) .
C39A S8 C8A C7A -10.2(3) .
C6A N2 C9A C8A -0.5(4) .
C6A N2 C9A C10A -179.5(3) .
C7A C8A C9A N2 0.6(4) .
S8 C8A C9A N2 174.5(3) .
C7A C8A C9A C10A 179.4(4) .
S8 C8A C9A C10A -6.7(7) .
N2 C9A C10A C9A 74.8(5) 4_565
C8A C9A C10A C9A -103.9(5) 4_565
N2 C9A C10A C23A -47.6(5) .
C8A C9A C10A C23A 133.7(5) .
N2 C9A C10A C24A -166.1(4) .
C8A C9A C10A C24A 15.3(6) .
C2A C1A C20A C1A 115.0(4) 4_565
N1 C1A C20A C1A -70.3(6) 4_565
C2A C1A C20A C28A -5.8(6) .
N1 C1A C20A C28A 169.0(4) .
C2A C1A C20A C27A -122.9(5) .
N1 C1A C20A C27A 51.9(5) .
C3A S2 C29A C30A -162.1(3) .
C3A S2 C29A S1 18.4(2) .
C2A S1 C29A C30A 161.5(3) .
C2A S1 C29A S2 -19.0(2) .
S2 C29A C30A S3 -180.0(2) .
S1 C29A C30A S3 -0.5(5) .
S2 C29A C30A S4 1.5(5) .
S1 C29A C30A S4 -179.0(2) .
C31A S3 C30A C29A -164.8(4) .
C31A S3 C30A S4 13.8(2) .
C32A S4 C30A C29A 165.3(4) .
C32A S4 C30A S3 -13.3(2) .
C33A S5 C31A C32A -128.2(4) .
C33A S5 C31A S3 55.9(3) .
C30A S3 C31A C32A -9.1(4) .
C30A S3 C31A S5 167.2(2) .
S5 C31A C32A S6 0.4(6) .
S3 C31A C32A S6 176.2(2) .
S5 C31A C32A S4 -174.7(2) .
S3 C31A C32A S4 1.1(5) .
C36A S6 C32A C31A 134.6(4) .
C36A S6 C32A S4 -50.3(3) .
C30A S4 C32A C31A 7.4(4) .
C30A S4 C32A S6 -168.0(2) .
C31A S5 C33A C34A 60.9(4) .
S5 C33A C34A C35A 62.8(4) .
C32A S6 C36A C37A -67.6(5) .
S6 C36A C37A C38A -169.7(7) .
S6 C36A C37A C38B -86.7(9) .
C7A S7 C39A C40A 164.1(3) .
C7A S7 C39A S8 -18.2(2) .
C8A S8 C39A C40A -164.4(3) .
C8A S8 C39A S7 17.8(2) .
S7 C39A C40A S10 -177.9(2) .
S8 C39A C40A S10 4.5(5) .
S7 C39A C40A S9 1.7(5) .
S8 C39A C40A S9 -175.8(2) .
C42A S10 C40A C39A 165.9(3) .
C42A S10 C40A S9 -13.7(2) .
C41A S9 C40A C39A -166.0(3) .
C41A S9 C40A S10 13.7(2) .
C43A S11 C41A C42A 178.8(4) .
C43A S11 C41A S9 -7.4(4) .
C40A S9 C41A C42A -8.1(4) .
C40A S9 C41A S11 177.9(3) .
S11 C41A C42A S12 -3.0(6) .
S9 C41A C42A S12 -177.0(2) .
S11 C41A C42A S10 173.7(2) .
S9 C41A C42A S10 -0.3(5) .
C46A S12 C42A C41A 84.6(4) .
C46A S12 C42A S10 -92.1(3) .
C40A S10 C42A C41A 8.6(4) .
C40A S10 C42A S12 -174.4(2) .
C41A S11 C43A C44B -62.2(9) .
C41A S11 C43A C44A -81.6(5) .
C44B C43A C44A C45A 67(5) .
S11 C43A C44A C45A -171.0(8) .
C44A C43A C44B C45B -29(3) .
S11 C43A C44B C45B -96(3) .
C42A S12 C46A C47A 72.9(4) .
S12 C46A C47A C48A -173.9(3) .
C6 C1 C2 C3 -4(2) .
C7 C1 C2 C3 140.4(14) .
C6 C1 C2 C9 -141.0(11) .
C7 C1 C2 C9 2.9(15) .
C1 C2 C3 C12 -135.7(15) .
C9 C2 C3 C12 -1(2) .
C1 C2 C3 C4 7(2) .
C9 C2 C3 C4 141.7(12) .
C12 C3 C4 C5 143.6(12) .
C2 C3 C4 C5 -5.7(18) .
C12 C3 C4 C14 2.6(14) .
C2 C3 C4 C14 -146.7(11) .
C3 C4 C5 C17 -134.7(13) .
C14 C4 C5 C17 2.1(19) .
C3 C4 C5 C6 1.9(19) .
C14 C4 C5 C6 138.6(13) .
C2 C1 C6 C19 138.3(13) .
C7 C1 C6 C19 3.2(19) .
C2 C1 C6 C5 -1(2) .
C7 C1 C6 C5 -135.8(13) .
C17 C5 C6 C19 2.2(16) .
C4 C5 C6 C19 -141.5(12) .
C17 C5 C6 C1 145.2(12) .
C4 C5 C6 C1 1(2) .
C6 C1 C7 C8 136.0(15) .
C2 C1 C7 C8 -4.3(15) .
C6 C1 C7 C21 -4.5(19) .
C2 C1 C7 C21 -144.8(15) .
C1 C7 C8 C24 -137.8(13) .
C21 C7 C8 C24 1.6(18) .
C1 C7 C8 C9 3.7(17) .
C21 C7 C8 C9 143.1(12) .
C24 C8 C9 C10 -8(3) .
C7 C8 C9 C10 -148.9(12) .
C24 C8 C9 C2 139.5(12) .
C7 C8 C9 C2 -1.7(19) .
C1 C2 C9 C10 144.8(14) .
C3 C2 C9 C10 3(2) .
C1 C2 C9 C8 -0.8(19) .
C3 C2 C9 C8 -142.7(14) .
C8 C9 C10 C26 5(2) .
C2 C9 C10 C26 -139.7(15) .
C8 C9 C10 C11 140.1(15) .
C2 C9 C10 C11 -4(2) .
C9 C10 C11 C12 3(2) .
C26 C10 C11 C12 142.9(15) .
C9 C10 C11 C28 -138.0(14) .
C26 C10 C11 C28 1.9(19) .
C28 C11 C12 C13 2.2(18) .
C10 C11 C12 C13 -136.7(13) .
C28 C11 C12 C3 138.0(12) .
C10 C11 C12 C3 -0.8(17) .
C4 C3 C12 C11 -145.2(11) .
C2 C3 C12 C11 -0.4(19) .
C4 C3 C12 C13 -3.9(14) .
C2 C3 C12 C13 140.9(13) .
C11 C12 C13 C30 -1.1(18) .
C3 C12 C13 C30 -139.1(11) .
C11 C12 C13 C14 141.8(11) .
C3 C12 C13 C14 3.7(13) .
C30 C13 C14 C15 -2.7(16) .
C12 C13 C14 C15 -144.6(10) .
C30 C13 C14 C4 139.8(11) .
C12 C13 C14 C4 -2.1(13) .
C5 C4 C14 C13 -142.9(11) .
C3 C4 C14 C13 -0.3(13) .
C5 C4 C14 C15 0.2(17) .
C3 C4 C14 C15 142.8(10) .
C13 C14 C15 C16 138.0(10) .
C4 C14 C15 C16 -1.1(15) .
C13 C14 C15 C32 2.3(15) .
C4 C14 C15 C32 -136.9(11) .
C14 C15 C16 C17 -0.2(17) .
C32 C15 C16 C17 141.3(13) .
C14 C15 C16 C34 -139.9(16) .
C32 C15 C16 C34 1.6(18) .
C15 C16 C17 C5 2(2) .
C34 C16 C17 C5 138.6(16) .
C15 C16 C17 C18 -137.5(14) .
C34 C16 C17 C18 -1(2) .
C4 C5 C17 C16 -3(2) .
C6 C5 C17 C16 -145.1(13) .
C4 C5 C17 C18 139.0(14) .
C6 C5 C17 C18 -2.9(19) .
C16 C17 C18 C36 3(3) .
C5 C17 C18 C36 -138.6(12) .
C16 C17 C18 C19 143.6(12) .
C5 C17 C18 C19 2.4(19) .
C1 C6 C19 C20 0.9(18) .
C5 C6 C19 C20 144.0(14) .
C1 C6 C19 C18 -143.9(12) .
C5 C6 C19 C18 -0.9(16) .
C36 C18 C19 C6 141.0(14) .
C17 C18 C19 C6 -0.9(17) .
C36 C18 C19 C20 -1(2) .
C17 C18 C19 C20 -142.4(14) .
C6 C19 C20 C38 -143.6(12) .
C18 C19 C20 C38 -4(2) .
C6 C19 C20 C21 -4(2) .
C18 C19 C20 C21 136.0(16) .
C38 C20 C21 C7 143.5(14) .
C19 C20 C21 C7 2(2) .
C38 C20 C21 C22 1.4(17) .
C19 C20 C21 C22 -139.8(15) .
C8 C7 C21 C20 -138.1(14) .
C1 C7 C21 C20 2(2) .
C8 C7 C21 C22 0.3(17) .
C1 C7 C21 C22 140.2(12) .
C20 C21 C22 C23 139.6(13) .
C7 C21 C22 C23 -2.5(18) .
C20 C21 C22 C39 -1.6(15) .
C7 C21 C22 C39 -143.7(12) .
C39 C22 C23 C24 133.0(14) .
C21 C22 C23 C24 2.8(17) .
C39 C22 C23 C42 -9.5(18) .
C21 C22 C23 C42 -139.7(12) .
C7 C8 C24 C25 135.6(16) .
C9 C8 C24 C25 3(3) .
C7 C8 C24 C23 -1(2) .
C9 C8 C24 C23 -134.3(15) .
C22 C23 C24 C8 -1(2) .
C42 C23 C24 C8 143.6(13) .
C22 C23 C24 C25 -143.8(16) .
C42 C23 C24 C25 0.8(19) .
C8 C24 C25 C26 5(4) .
C23 C24 C25 C26 148(2) .
C8 C24 C25 C43 -144.9(16) .
C23 C24 C25 C43 -2(2) .
C24 C25 C26 C10 -8(4) .
C43 C25 C26 C10 135.4(14) .
C24 C25 C26 C27 -143.4(11) .
C43 C25 C26 C27 0(5) .
C9 C10 C26 C25 4(4) .
C11 C10 C26 C25 -138(3) .
C9 C10 C26 C27 141.1(16) .
C11 C10 C26 C27 0(2) .
C25 C26 C27 C45 0(3) .
C10 C26 C27 C45 -142.4(16) .
C25 C26 C27 C28 140(2) .
C10 C26 C27 C28 -2(2) .
C12 C11 C28 C29 -2.3(19) .
C10 C11 C28 C29 140.9(12) .
C12 C11 C28 C27 -146.2(11) .
C10 C11 C28 C27 -3.0(16) .
C45 C27 C28 C29 -2(2) .
C26 C27 C28 C29 -143.3(15) .
C45 C27 C28 C11 144.9(13) .
C26 C27 C28 C11 3.0(18) .
C11 C28 C29 C47 -136.2(15) .
C27 C28 C29 C47 3(2) .
C11 C28 C29 C30 1.2(18) .
C27 C28 C29 C30 140.7(13) .
C14 C13 C30 C29 -137.3(11) .
C12 C13 C30 C29 -0.1(17) .
C14 C13 C30 C31 3.0(16) .
C12 C13 C30 C31 140.2(10) .
C28 C29 C30 C13 0.0(17) .
C47 C29 C30 C13 144.8(13) .
C28 C29 C30 C31 -141.2(10) .
C47 C29 C30 C31 3.6(13) .
C13 C30 C31 C32 -3.3(16) .
C29 C30 C31 C32 140.8(11) .
C13 C30 C31 C48 -148.3(11) .
C29 C30 C31 C48 -4.3(12) .
C30 C31 C32 C15 3.0(16) .
C48 C31 C32 C15 141.4(12) .
C30 C31 C32 C33 -135.2(12) .
C48 C31 C32 C33 3.2(18) .
C16 C15 C32 C31 -144.0(10) .
C14 C15 C32 C31 -2.4(16) .
C16 C15 C32 C33 -0.4(13) .
C14 C15 C32 C33 141.2(10) .
C31 C32 C33 C34 140.5(17) .
C15 C32 C33 C34 -1(2) .
C31 C32 C33 C50 -3.4(19) .
C15 C32 C33 C50 -144.8(12) .
C50 C33 C34 C35 -6(4) .
C32 C33 C34 C35 -147(3) .
C50 C33 C34 C16 143.1(16) .
C32 C33 C34 C16 2(3) .
C17 C16 C34 C33 -144.3(19) .
C15 C16 C34 C33 -2(3) .
C17 C16 C34 C35 1(4) .
C15 C16 C34 C35 143(3) .
C33 C34 C35 C52 9(5) .
C16 C34 C35 C52 -134.1(14) .
C33 C34 C35 C36 142.0(12) .
C16 C34 C35 C36 -1(5) .
C17 C18 C36 C37 137.2(17) .
C19 C18 C36 C37 2(2) .
C17 C18 C36 C35 -3(3) .
C19 C18 C36 C35 -138.3(18) .
C34 C35 C36 C18 3(4) .
C52 C35 C36 C18 144.2(18) .
C34 C35 C36 C37 -141(3) .
C52 C35 C36 C37 1(3) .
C18 C36 C37 C53 -145.9(15) .
C35 C36 C37 C53 -2(2) .
C18 C36 C37 C38 1(2) .
C35 C36 C37 C38 144.9(18) .
C21 C20 C38 C37 -138.8(14) .
C19 C20 C38 C37 7(2) .
C21 C20 C38 C39 -0.6(15) .
C19 C20 C38 C39 145.6(12) .
C53 C37 C38 C20 134.7(15) .
C36 C37 C38 C20 -6(2) .
C53 C37 C38 C39 2.0(19) .
C36 C37 C38 C39 -138.7(15) .
C23 C22 C39 C38 -135.8(13) .
C21 C22 C39 C38 1.4(15) .
C23 C22 C39 C40 10.5(18) .
C21 C22 C39 C40 147.7(12) .
C20 C38 C39 C22 -0.6(16) .
C37 C38 C39 C22 141.4(13) .
C20 C38 C39 C40 -145.6(13) .
C37 C38 C39 C40 -3.6(18) .
C22 C39 C40 C41 -7.8(18) .
C38 C39 C40 C41 138.3(13) .
C22 C39 C40 C54 -140.0(12) .
C38 C39 C40 C54 6.1(19) .
C54 C40 C41 C42 144.6(11) .
C39 C40 C41 C42 4.7(18) .
C54 C40 C41 C55 2.6(13) .
C39 C40 C41 C55 -137.3(12) .
C54 C40 C41 Li1 57.3(13) .
C39 C40 C41 Li1 -82.6(15) .
C60 Li1 C41 C42 163.3(11) .
C55 Li1 C41 C42 121.6(11) .
C59 Li1 C41 C42 153.1(12) .
C56 Li1 C41 C42 85.7(9) .
C54 Li1 C41 C42 -154.8(10) .
C58 Li1 C41 C42 123.6(14) .
C57 Li1 C41 C42 95.5(12) .
C60 Li1 C41 C40 -78.3(10) .
C55 Li1 C41 C40 -120.1(12) .
C59 Li1 C41 C40 -88.5(13) .
C56 Li1 C41 C40 -155.9(11) .
C54 Li1 C41 C40 -36.5(7) .
C58 Li1 C41 C40 -118.0(15) .
C57 Li1 C41 C40 -146.1(13) .
C60 Li1 C41 C55 41.7(7) .
C59 Li1 C41 C55 31.6(10) .
C56 Li1 C41 C55 -35.8(7) .
C54 Li1 C41 C55 83.6(10) .
C58 Li1 C41 C55 2.1(10) .
C57 Li1 C41 C55 -26.1(9) .
C40 C41 C42 C43 -138.8(12) .
C55 C41 C42 C43 0.5(17) .
Li1 C41 C42 C43 -57.8(15) .
C40 C41 C42 C23 -3.3(17) .
C55 C41 C42 C23 136.1(12) .
Li1 C41 C42 C23 77.8(14) .
C22 C23 C42 C41 5.3(17) .
C24 C23 C42 C41 -140.7(12) .
C22 C23 C42 C43 146.8(11) .
C24 C23 C42 C43 0.8(14) .
C41 C42 C43 C44 -2(2) .
C23 C42 C43 C44 -143.9(13) .
C41 C42 C43 C25 139.5(16) .
C23 C42 C43 C25 -2.2(18) .
C26 C25 C43 C44 2(4) .
C24 C25 C43 C44 147.6(17) .
C26 C25 C43 C42 -143(3) .
C24 C25 C43 C42 3(2) .
C42 C43 C44 C56 1(2) .
C25 C43 C44 C56 -138.8(16) .
C42 C43 C44 C45 134.8(14) .
C25 C43 C44 C45 -5(2) .
C28 C27 C45 C46 0(2) .
C26 C27 C45 C46 137.6(15) .
C28 C27 C45 C44 -140.1(14) .
C26 C27 C45 C44 -3(2) .
C56 C44 C45 C27 140.4(11) .
C43 C44 C45 C27 5(2) .
C56 C44 C45 C46 -5.0(16) .
C43 C44 C45 C46 -140.2(12) .
C27 C45 C46 C47 0(2) .
C44 C45 C46 C47 145.5(14) .
C27 C45 C46 C57 -142.5(13) .
C44 C45 C46 C57 3.4(15) .
C45 C46 C47 C48 -136.6(15) .
C57 C46 C47 C48 3(2) .
C45 C46 C47 C29 2(2) .
C57 C46 C47 C29 141.2(13) .
C28 C29 C47 C46 -3(2) .
C30 C29 C47 C46 -143.9(12) .
C28 C29 C47 C48 139.4(13) .
C30 C29 C47 C48 -1.1(17) .
C46 C47 C48 C49 2(2) .
C29 C47 C48 C49 -137.3(14) .
C46 C47 C48 C31 137.5(13) .
C29 C47 C48 C31 -1.5(18) .
C32 C31 C48 C49 -2.1(18) .
C30 C31 C48 C49 144.3(11) .
C32 C31 C48 C47 -143.0(12) .
C30 C31 C48 C47 3.4(14) .
C47 C48 C49 C50 134.8(15) .
C31 C48 C49 C50 1.3(18) .
C47 C48 C49 C58 -8(2) .
C31 C48 C49 C58 -141.4(11) .
C48 C49 C50 C33 -1.7(19) .
C58 C49 C50 C33 139.1(13) .
C48 C49 C50 C51 -146.1(12) .
C58 C49 C50 C51 -5.3(15) .
C34 C33 C50 C49 -135.8(17) .
C32 C33 C50 C49 2.6(19) .
C34 C33 C50 C51 1(2) .
C32 C33 C50 C51 139.8(13) .
C49 C50 C51 C52 145.7(10) .
C33 C50 C51 C52 1(2) .
C49 C50 C51 C59 3.9(14) .
C33 C50 C51 C59 -140.8(11) .
C34 C35 C52 C51 -7(4) .
C36 C35 C52 C51 -143.9(17) .
C34 C35 C52 C53 137(3) .
C36 C35 C52 C53 1(3) .
C59 C51 C52 C35 137.7(17) .
C50 C51 C52 C35 2(2) .
C59 C51 C52 C53 -3(2) .
C50 C51 C52 C53 -139.4(13) .
C38 C37 C53 C54 -2.4(19) .
C36 C37 C53 C54 142.0(13) .
C38 C37 C53 C52 -142.4(12) .
C36 C37 C53 C52 2.0(15) .
C35 C52 C53 C37 -2(2) .
C51 C52 C53 C37 142.3(13) .
C35 C52 C53 C54 -141.6(17) .
C51 C52 C53 C54 2.4(19) .
C37 C53 C54 C60 -139.0(13) .
C52 C53 C54 C60 -4.0(18) .
C37 C53 C54 C40 4.6(17) .
C52 C53 C54 C40 139.6(13) .
C37 C53 C54 Li1 -78.7(15) .
C52 C53 C54 Li1 56.3(15) .
C41 C40 C54 C60 -1.3(14) .
C39 C40 C54 C60 138.3(13) .
C41 C40 C54 C53 -146.2(11) .
C39 C40 C54 C53 -6.6(18) .
C41 C40 C54 Li1 -59.7(13) .
C39 C40 C54 Li1 79.9(15) .
C55 Li1 C54 C60 -43.4(7) .
C59 Li1 C54 C60 30.6(7) .
C56 Li1 C54 C60 -38.2(10) .
C58 Li1 C54 C60 20.0(9) .
C57 Li1 C54 C60 -9.9(11) .
C41 Li1 C54 C60 -84.4(9) .
C60 Li1 C54 C53 -121.3(12) .
C55 Li1 C54 C53 -164.7(12) .
C59 Li1 C54 C53 -90.7(10) .
C56 Li1 C54 C53 -159.6(12) .
C58 Li1 C54 C53 -101.3(13) .
C57 Li1 C54 C53 -131.2(15) .
C41 Li1 C54 C53 154.3(11) .
C60 Li1 C54 C40 120.2(12) .
C55 Li1 C54 C40 76.9(9) .
C59 Li1 C54 C40 150.8(12) .
C56 Li1 C54 C40 82.0(12) .
C58 Li1 C54 C40 140.2(13) .
C57 Li1 C54 C40 110.4(15) .
C41 Li1 C54 C40 35.9(7) .
C42 C41 C55 C56 2.5(17) .
C40 C41 C55 C56 144.5(11) .
Li1 C41 C55 C56 77.9(15) .
C42 C41 C55 C60 -145.0(11) .
C40 C41 C55 C60 -3.0(14) .
Li1 C41 C55 C60 -69.7(14) .
C42 C41 C55 Li1 -75.3(16) .
C40 C41 C55 Li1 66.7(15) .
C60 Li1 C55 C41 -110.7(10) .
C59 Li1 C55 C41 -143.2(10) .
C56 Li1 C55 C41 118.9(10) .
C54 Li1 C55 C41 -70.4(8) .
C58 Li1 C55 C41 -177.8(11) .
C57 Li1 C55 C41 148.9(10) .
C60 Li1 C55 C56 130.4(12) .
C59 Li1 C55 C56 97.9(9) .
C54 Li1 C55 C56 170.7(11) .
C58 Li1 C55 C56 63.3(8) .
C57 Li1 C55 C56 30.1(6) .
C41 Li1 C55 C56 -118.9(10) .
C59 Li1 C55 C60 -32.5(7) .
C56 Li1 C55 C60 -130.4(12) .
C54 Li1 C55 C60 40.3(6) .
C58 Li1 C55 C60 -67.1(9) .
C57 Li1 C55 C60 -100.3(10) .
C41 Li1 C55 C60 110.7(10) .
C43 C44 C56 C55 2.7(19) .
C45 C44 C56 C55 -135.2(12) .
C43 C44 C56 C57 142.5(13) .
C45 C44 C56 C57 4.6(17) .
C43 C44 C56 Li1 65.2(15) .
C45 C44 C56 Li1 -72.7(15) .
C41 C55 C56 C44 -4.4(18) .
C60 C55 C56 C44 137.6(13) .
Li1 C55 C56 C44 76.5(17) .
C41 C55 C56 C57 -140.6(13) .
C60 C55 C56 C57 1.4(19) .
Li1 C55 C56 C57 -59.7(16) .
C41 C55 C56 Li1 -81.0(15) .
C60 C55 C56 Li1 61.1(16) .
C60 Li1 C56 C44 -158.0(10) .
C55 Li1 C56 C44 -127.9(11) .
C59 Li1 C56 C44 165.1(10) .
C54 Li1 C56 C44 -135.4(11) .
C58 Li1 C56 C44 131.4(9) .
C57 Li1 C56 C44 105.0(10) .
C41 Li1 C56 C44 -93.5(8) .
C60 Li1 C56 C55 -30.1(7) .
C59 Li1 C56 C55 -67.0(10) .
C54 Li1 C56 C55 -7.5(9) .
C58 Li1 C56 C55 -100.6(11) .
C57 Li1 C56 C55 -127.1(12) .
C41 Li1 C56 C55 34.4(6) .
C60 Li1 C56 C57 97.0(10) .
C55 Li1 C56 C57 127.1(12) .
C59 Li1 C56 C57 60.1(9) .
C54 Li1 C56 C57 119.6(13) .
C58 Li1 C56 C57 26.4(6) .
C41 Li1 C56 C57 161.5(11) .
C47 C46 C57 C58 -0.4(19) .
C45 C46 C57 C58 144.6(12) .
C47 C46 C57 C56 -145.7(14) .
C45 C46 C57 C56 -0.7(16) .
C47 C46 C57 Li1 -74.1(16) .
C45 C46 C57 Li1 70.9(14) .
C44 C56 C57 C46 -2.4(16) .
C55 C56 C57 C46 142.1(10) .
Li1 C56 C57 C46 88.4(15) .
C44 C56 C57 C58 -145.7(12) .
C55 C56 C57 C58 -1(2) .
Li1 C56 C57 C58 -55.0(16) .
C44 C56 C57 Li1 -90.7(14) .
C55 C56 C57 Li1 53.8(14) .
C60 Li1 C57 C46 -176.8(12) .
C55 Li1 C57 C46 -139.4(12) .
C59 Li1 C57 C46 147.0(11) .
C56 Li1 C57 C46 -108.2(11) .
C54 Li1 C57 C46 -171.1(14) .
C58 Li1 C57 C46 117.9(11) .
C41 Li1 C57 C46 -123.4(12) .
C60 Li1 C57 C58 65.3(10) .
C55 Li1 C57 C58 102.7(11) .
C59 Li1 C57 C58 29.1(6) .
C56 Li1 C57 C58 133.9(11) .
C54 Li1 C57 C58 71.0(14) .
C41 Li1 C57 C58 118.7(13) .
C60 Li1 C57 C56 -68.6(10) .
C55 Li1 C57 C56 -31.2(7) .
C59 Li1 C57 C56 -104.8(10) .
C54 Li1 C57 C56 -62.9(13) .
C58 Li1 C57 C56 -133.9(11) .
C41 Li1 C57 C56 -15.2(9) .
C48 C49 C58 C59 149.1(13) .
C50 C49 C58 C59 4.4(14) .
C48 C49 C58 C57 10.9(18) .
C50 C49 C58 C57 -133.8(14) .
C48 C49 C58 Li1 82.2(15) .
C50 C49 C58 Li1 -62.5(15) .
C46 C57 C58 C59 -139.3(13) .
C56 C57 C58 C59 1(2) .
Li1 C57 C58 C59 -53.1(15) .
C46 C57 C58 C49 -7(2) .
C56 C57 C58 C49 133.0(14) .
Li1 C57 C58 C49 79.0(15) .
C46 C57 C58 Li1 -86.2(15) .
C56 C57 C58 Li1 53.9(16) .
C60 Li1 C58 C59 29.8(7) .
C55 Li1 C58 C59 67.8(9) .
C56 Li1 C58 C59 103.2(10) .
C54 Li1 C58 C59 17.4(9) .
C57 Li1 C58 C59 130.0(11) .
C41 Li1 C58 C59 66.6(13) .
C60 Li1 C58 C49 131.0(12) .
C55 Li1 C58 C49 169.0(13) .
C59 Li1 C58 C49 101.2(11) .
C56 Li1 C58 C49 -155.6(11) .
C54 Li1 C58 C49 118.6(13) .
C57 Li1 C58 C49 -128.8(11) .
C41 Li1 C58 C49 167.8(14) .
C60 Li1 C58 C57 -100.2(10) .
C55 Li1 C58 C57 -62.2(9) .
C59 Li1 C58 C57 -130.0(11) .
C56 Li1 C58 C57 -26.8(6) .
C54 Li1 C58 C57 -112.7(13) .
C41 Li1 C58 C57 -63.4(13) .
C49 C58 C59 C60 -143.7(12) .
C57 C58 C59 C60 -1(2) .
Li1 C58 C59 C60 -57.4(16) .
C49 C58 C59 C51 -1.5(14) .
C57 C58 C59 C51 141.7(11) .
Li1 C58 C59 C51 84.9(15) .
C49 C58 C59 Li1 -86.4(13) .
C57 C58 C59 Li1 56.8(15) .
C52 C51 C59 C58 -139.7(13) .
C50 C51 C59 C58 -1.6(16) .
C52 C51 C59 C60 5.8(18) .
C50 C51 C59 C60 143.8(12) .
C52 C51 C59 Li1 -60.5(16) .
C50 C51 C59 Li1 77.6(14) .
C60 Li1 C59 C58 -130.6(11) .
C55 Li1 C59 C58 -97.3(9) .
C56 Li1 C59 C58 -61.7(8) .
C54 Li1 C59 C58 -159.9(10) .
C57 Li1 C59 C58 -28.5(6) .
C41 Li1 C59 C58 -115.9(12) .
C55 Li1 C59 C60 33.3(7) .
C56 Li1 C59 C60 68.9(9) .
C54 Li1 C59 C60 -29.3(7) .
C58 Li1 C59 C60 130.6(11) .
C57 Li1 C59 C60 102.1(10) .
C41 Li1 C59 C60 14.7(9) .
C60 Li1 C59 C51 117.0(11) .
C55 Li1 C59 C51 150.3(11) .
C56 Li1 C59 C51 -174.2(10) .
C54 Li1 C59 C51 87.7(8) .
C58 Li1 C59 C51 -112.4(9) .
C57 Li1 C59 C51 -140.9(9) .
C41 Li1 C59 C51 131.7(11) .
C53 C54 C60 C59 7.1(19) .
C40 C54 C60 C59 -138.0(13) .
Li1 C54 C60 C59 -67.7(16) .
C53 C54 C60 C55 144.7(11) .
C40 C54 C60 C55 -0.4(14) .
Li1 C54 C60 C55 69.9(14) .
C53 C54 C60 Li1 74.7(16) .
C40 C54 C60 Li1 -70.3(15) .
C58 C59 C60 C54 133.5(14) .
C51 C59 C60 C54 -7.7(19) .
Li1 C59 C60 C54 70.8(17) .
C58 C59 C60 C55 1(2) .
C51 C59 C60 C55 -140.6(12) .
Li1 C59 C60 C55 -62.1(15) .
C58 C59 C60 Li1 62.8(17) .
C51 C59 C60 Li1 -78.5(15) .
C41 C55 C60 C54 2.0(14) .
C56 C55 C60 C54 -143.0(12) .
Li1 C55 C60 C54 -77.6(14) .
C41 C55 C60 C59 143.8(11) .
C56 C55 C60 C59 -1.2(19) .
Li1 C55 C60 C59 64.2(15) .
C41 C55 C60 Li1 79.6(14) .
C56 C55 C60 Li1 -65.4(16) .
C55 Li1 C60 C54 107.0(10) .
C59 Li1 C60 C54 -128.8(11) .
C56 Li1 C60 C54 135.5(10) .
C58 Li1 C60 C54 -156.8(11) .
C57 Li1 C60 C54 169.8(11) .
C41 Li1 C60 C54 69.3(8) .
C55 Li1 C60 C59 -124.2(12) .
C56 Li1 C60 C59 -95.7(9) .
C54 Li1 C60 C59 128.8(11) .
C58 Li1 C60 C59 -28.0(6) .
C57 Li1 C60 C59 -61.4(8) .
C41 Li1 C60 C59 -161.9(11) .
C59 Li1 C60 C55 124.2(12) .
C56 Li1 C60 C55 28.5(7) .
C54 Li1 C60 C55 -107.0(10) .
C58 Li1 C60 C55 96.2(10) .
C57 Li1 C60 C55 62.7(9) .
C41 Li1 C60 C55 -37.7(6) .

loop_
_platon_squeeze_void_nr
_platon_squeeze_void_average_x
_platon_squeeze_void_average_y
_platon_squeeze_void_average_z
_platon_squeeze_void_volume
_platon_squeeze_void_count_electrons
_platon_squeeze_void_content
1 0.258 0.250 0.588 223 42 ' '
2 0.742 0.750 0.411 223 42 ' '
